data_4121248
loop_
_publ_author_name
'Andrzej Rajca'
'Arnon Olankitwanit'
'Ying Wang'
'Przemys\/law J. Boraty\'nski'
'Maren Pink'
'Suchada Rajca'

_publ_section_title
;
 High-Spin S=2 Ground State Aminyl Tetraradicals
;
_journal_name_full 'Journal of the American Chemical Society'
_journal_page_first 18205
_journal_page_last 18215
_journal_paper_doi 10.1021/ja409472f
_journal_volume 135
_journal_year 2013
_chemical_formula_moiety 'C142 H202 N4'
_chemical_formula_sum 'C142 H202 N4'
_chemical_formula_weight 1965.08
_chemical_name_systematic
; 
 ? 
;
_space_group_IT_number 2
_symmetry_cell_setting triclinic
_symmetry_space_group_name_Hall '-P 1'
_symmetry_space_group_name_H-M 'P -1'
_atom_sites_solution_hydrogens geom
_atom_sites_solution_primary direct
_atom_sites_solution_secondary difmap
_audit_creation_method SHELXL-97
_cell_angle_alpha 100.054(5)
_cell_angle_beta 97.316(5)
_cell_angle_gamma 97.856(6)
_cell_formula_units_Z 2
_cell_length_a 14.2365(16)
_cell_length_b 17.8529(19)
_cell_length_c 24.947(3)
_cell_measurement_reflns_used 5671
_cell_measurement_temperature 150(2)
_cell_measurement_theta_max 21.48
_cell_measurement_theta_min 2.35
_cell_volume 6109.9(12)
_computing_cell_refinement 'APEX II v2010.11.3 (Bruker, 2012)'
_computing_data_collection 'APEX II v2010.11.3 (Bruker, 2012)'
_computing_data_reduction 'APEX II v2010.11.3 (Bruker, 2012)'
_computing_molecular_graphics 'SHELXTL (Bruker, 2012)'
_computing_publication_material 'SHELXTL (Bruker, 2012)'
_computing_structure_refinement 'SHELXL-97 (Sheldrick, 2010)'
_computing_structure_solution 'SIR-2004 (Burla et al., 2005)'
_diffrn_ambient_temperature 150(2)
_diffrn_detector 'CCD area detector'
_diffrn_detector_area_resol_mean 83.33
_diffrn_detector_type 'Bruker APEXII'
_diffrn_measured_fraction_theta_full 0.944
_diffrn_measured_fraction_theta_max 0.944
_diffrn_measurement_details '0.50 degree frames measured for 120 seconds each'
_diffrn_measurement_device 'APEX Kappa Duo'
_diffrn_measurement_device_type Kappa
_diffrn_measurement_method 'omega and phi scans'
_diffrn_radiation_monochromator graphite
_diffrn_radiation_source 'fine-focus sealed tube'
_diffrn_radiation_type MoK\a
_diffrn_radiation_wavelength 0.71073
_diffrn_reflns_av_R_equivalents 0.1136
_diffrn_reflns_av_sigmaI/netI 0.2317
_diffrn_reflns_limit_h_max 17
_diffrn_reflns_limit_h_min -11
_diffrn_reflns_limit_k_max 21
_diffrn_reflns_limit_k_min -19
_diffrn_reflns_limit_l_max 29
_diffrn_reflns_limit_l_min -30
_diffrn_reflns_number 58627
_diffrn_reflns_theta_full 25.74
_diffrn_reflns_theta_max 25.74
_diffrn_reflns_theta_min 1.17
_exptl_absorpt_coefficient_mu 0.060
_exptl_absorpt_correction_T_max 0.9995
_exptl_absorpt_correction_T_min 0.9946
_exptl_absorpt_correction_type multi-scan
_exptl_absorpt_process_details 'SADABS, R. Blessing; 1995'
_exptl_crystal_colour colorless
_exptl_crystal_density_diffrn 1.068
_exptl_crystal_description plate
_exptl_crystal_F_000 2164
_exptl_crystal_size_max 0.050
_exptl_crystal_size_mid 0.015
_exptl_crystal_size_min 0.008
_refine_diff_density_max 0.373
_refine_diff_density_min -0.384
_refine_diff_density_rms 0.050
_refine_ls_extinction_method none
_refine_ls_goodness_of_fit_ref 0.848
_refine_ls_hydrogen_treatment mixed
_refine_ls_matrix_type full
_refine_ls_number_parameters 1304
_refine_ls_number_reflns 22065
_refine_ls_number_restraints 96
_refine_ls_restrained_S_all 0.851
_refine_ls_R_factor_all 0.2186
_refine_ls_R_factor_gt 0.0686
_refine_ls_shift/su_max 0.001
_refine_ls_shift/su_mean 0.000
_refine_ls_structure_factor_coef Fsqd
_refine_ls_weighting_details 'calc w=1/[\s^2^(Fo^2^)+(0.0731P)^2^+0.0000P] where P=(Fo^2^+2Fc^2^)/3'
_refine_ls_weighting_scheme calc
_refine_ls_wR_factor_gt 0.1458
_refine_ls_wR_factor_ref 0.1871
_reflns_number_gt 7680
_reflns_number_total 22065
_reflns_threshold_expression >2sigma(I)
_cod_data_source_file ja409472f_si_001.cif
_cod_data_source_block 12065
_cod_original_cell_volume 6109.9(11)
_cod_database_code 4121248

loop_
_symmetry_equiv_pos_as_xyz
'x, y, z'
'-x, -y, -z'

loop_
_atom_site_label
_atom_site_type_symbol
_atom_site_fract_x
_atom_site_fract_y
_atom_site_fract_z
_atom_site_U_iso_or_equiv
_atom_site_adp_type
_atom_site_occupancy
_atom_site_symmetry_multiplicity
_atom_site_calc_flag
_atom_site_refinement_flags
_atom_site_disorder_assembly
_atom_site_disorder_group
N1 N 0.7739(2) 0.4708(2) -0.18740(13) 0.0311(9) Uani 1 1 d . . .
N2 N 0.8082(2) 0.37329(18) -0.01674(13) 0.0256(8) Uani 1 1 d . . .
N3 N 0.7936(2) 0.16143(18) 0.08423(13) 0.0267(8) Uani 1 1 d . . .
N4 N 0.8321(2) 0.05302(19) 0.25026(13) 0.0285(9) Uani 1 1 d . . .
H1N H 0.832(2) 0.471(2) -0.1814(14) 0.029(11) Uiso 1 1 d . . .
H2N H 0.861(2) 0.3638(19) -0.0229(13) 0.021(10) Uiso 1 1 d . . .
H3N H 0.855(2) 0.166(2) 0.0888(14) 0.036(12) Uiso 1 1 d . . .
H4N H 0.886(2) 0.047(2) 0.2440(14) 0.030(11) Uiso 1 1 d . . .
C1 C 0.6483(2) 0.6317(2) -0.26612(16) 0.0320(10) Uani 1 1 d . A .
C2 C 0.5961(3) 0.5807(2) -0.24049(16) 0.0352(11) Uani 1 1 d . . .
H2 H 0.5298 0.5827 -0.2404 0.042 Uiso 1 1 calc R . .
C3 C 0.6362(2) 0.5271(2) -0.21501(15) 0.0307(10) Uani 1 1 d . . .
C4 C 0.5775(2) 0.4695(3) -0.18756(17) 0.0371(12) Uani 1 1 d . . .
C5 C 0.6405(2) 0.4562(2) -0.13760(16) 0.0305(10) Uani 1 1 d . . .
C6 C 0.6070(2) 0.4399(2) -0.09021(15) 0.0268(10) Uani 1 1 d . . .
H6 H 0.5428 0.4458 -0.0861 0.032 Uiso 1 1 calc R . .
C7 C 0.6616(2) 0.4158(2) -0.04889(15) 0.0218(9) Uani 1 1 d . . .
C8 C 0.6280(2) 0.4026(2) 0.00452(15) 0.0211(9) Uani 1 1 d . . .
C9 C 0.6665(2) 0.3328(2) 0.02032(14) 0.0209(9) Uani 1 1 d . . .
C10 C 0.6153(2) 0.2788(2) 0.04400(15) 0.0228(9) Uani 1 1 d . . .
H10 H 0.5504 0.2827 0.0475 0.027 Uiso 1 1 calc R . .
C11 C 0.6542(2) 0.2199(2) 0.06277(15) 0.0247(10) Uani 1 1 d . . .
C12 C 0.5961(2) 0.1572(2) 0.08517(16) 0.0284(10) Uani 1 1 d . . .
C13 C 0.6597(2) 0.1361(2) 0.13215(15) 0.0258(10) Uani 1 1 d . . .
C14 C 0.6250(2) 0.1129(2) 0.17757(15) 0.0262(10) Uani 1 1 d . . .
H14 H 0.5595 0.1144 0.1809 0.031 Uiso 1 1 calc R . .
C15 C 0.6814(2) 0.0881(2) 0.21769(16) 0.0264(10) Uani 1 1 d . . .
C16 C 0.6481(2) 0.0678(2) 0.27000(15) 0.0255(10) Uani 1 1 d . . .
C17 C 0.6915(2) -0.0010(2) 0.28318(15) 0.0276(10) Uani 1 1 d . . .
C18 C 0.6453(2) -0.0604(2) 0.30492(16) 0.0303(10) Uani 1 1 d . . .
H18 H 0.5788 -0.0625 0.3067 0.036 Uiso 1 1 calc R . .
C19 C 0.6910(2) -0.1160(2) 0.32389(16) 0.0301(10) Uani 1 1 d . B .
C20 C 0.7890(2) -0.1090(2) 0.32249(15) 0.0301(10) Uani 1 1 d . . .
H20 H 0.8235 -0.1442 0.3378 0.036 Uiso 1 1 calc R . .
C21 C 0.8395(2) -0.0529(2) 0.29981(15) 0.0261(10) Uani 1 1 d . . .
C22 C 0.7886(2) -0.0020(2) 0.27715(15) 0.0268(10) Uani 1 1 d . . .
C23 C 0.7763(2) 0.0821(2) 0.21084(15) 0.0239(9) Uani 1 1 d . . .
C24 C 0.8141(2) 0.1039(2) 0.16564(15) 0.0237(9) Uani 1 1 d . . .
C25 C 0.7562(2) 0.1342(2) 0.12818(15) 0.0238(9) Uani 1 1 d . . .
C26 C 0.7512(2) 0.2170(2) 0.06052(15) 0.0219(9) Uani 1 1 d . . .
C27 C 0.8056(2) 0.2698(2) 0.03617(15) 0.0230(9) Uani 1 1 d . . .
C28 C 0.7602(2) 0.3240(2) 0.01341(15) 0.0236(9) Uani 1 1 d . . .
C29 C 0.7550(2) 0.4039(2) -0.05615(16) 0.0252(10) Uani 1 1 d . . .
C30 C 0.7923(2) 0.4200(2) -0.10316(15) 0.0248(10) Uani 1 1 d . . .
C31 C 0.7364(2) 0.4497(2) -0.14151(16) 0.0298(10) Uani 1 1 d . . .
C32 C 0.7335(2) 0.5232(2) -0.21476(15) 0.0283(10) Uani 1 1 d . . .
C33 C 0.7886(2) 0.5737(2) -0.24017(15) 0.0277(10) Uani 1 1 d . . .
C34 C 0.7446(2) 0.6260(2) -0.26556(16) 0.0322(10) Uani 1 1 d . . .
H34 H 0.7822 0.6594 -0.2833 0.039 Uiso 1 1 calc R . .
C35 C 0.6022(3) 0.6903(2) -0.29521(16) 0.0365(10) Uiso 1 1 d D . .
C36 C 0.6612(7) 0.7698(6) -0.2731(4) 0.0540(19) Uiso 0.509(3) 1 d PD A 1
H36A H 0.6597 0.7843 -0.2335 0.081 Uiso 0.509(3) 1 calc PR A 1
H36B H 0.6342 0.8074 -0.2922 0.081 Uiso 0.509(3) 1 calc PR A 1
H36C H 0.7277 0.7690 -0.2793 0.081 Uiso 0.509(3) 1 calc PR A 1
C37 C 0.4976(6) 0.6905(6) -0.2867(4) 0.0483(16) Uiso 0.509(3) 1 d PD A 1
H37A H 0.4946 0.7035 -0.2472 0.072 Uiso 0.509(3) 1 calc PR A 1
H37B H 0.4600 0.6394 -0.3022 0.072 Uiso 0.509(3) 1 calc PR A 1
H37C H 0.4713 0.7289 -0.3053 0.072 Uiso 0.509(3) 1 calc PR A 1
C38 C 0.6053(6) 0.6698(5) -0.3591(3) 0.050(2) Uiso 0.509(3) 1 d PD A 1
H38A H 0.5786 0.7093 -0.3770 0.060 Uiso 0.509(3) 1 calc PR A 1
H38B H 0.6731 0.6720 -0.3649 0.060 Uiso 0.509(3) 1 calc PR A 1
C39 C 0.5523(7) 0.5941(6) -0.3858(4) 0.077(2) Uiso 0.509(3) 1 d PD A 1
H39A H 0.4883 0.5893 -0.3740 0.093 Uiso 0.509(3) 1 calc PR A 1
H39B H 0.5860 0.5549 -0.3716 0.093 Uiso 0.509(3) 1 calc PR A 1
C40 C 0.5374(6) 0.5739(6) -0.4488(4) 0.078(3) Uiso 0.509(3) 1 d PDU A 1
H40A H 0.6008 0.5819 -0.4611 0.094 Uiso 0.509(3) 1 calc PR A 1
H40B H 0.5103 0.5184 -0.4606 0.094 Uiso 0.509(3) 1 calc PR A 1
C41 C 0.4726(7) 0.6195(6) -0.4774(4) 0.066(2) Uiso 0.509(3) 1 d PDU A 1
H41A H 0.5044 0.6738 -0.4709 0.080 Uiso 0.509(3) 1 calc PR A 1
H41B H 0.4126 0.6183 -0.4612 0.080 Uiso 0.509(3) 1 calc PR A 1
C42 C 0.4474(6) 0.5885(6) -0.5398(4) 0.063(3) Uiso 0.509(3) 1 d PDU A 1
H42A H 0.5071 0.5938 -0.5562 0.076 Uiso 0.509(3) 1 calc PR A 1
H42B H 0.4213 0.5329 -0.5461 0.076 Uiso 0.509(3) 1 calc PR A 1
C43 C 0.3770(7) 0.6277(7) -0.5688(4) 0.063(2) Uiso 0.509(3) 1 d PDU A 1
H43A H 0.4028 0.6835 -0.5617 0.076 Uiso 0.509(3) 1 calc PR A 1
H43B H 0.3171 0.6218 -0.5526 0.076 Uiso 0.509(3) 1 calc PR A 1
C44 C 0.3523(7) 0.5998(6) -0.6294(4) 0.0649(15) Uiso 0.509(3) 1 d PDU A 1
H44A H 0.3223 0.5449 -0.6370 0.078 Uiso 0.509(3) 1 calc PR A 1
H44B H 0.4120 0.6034 -0.6460 0.078 Uiso 0.509(3) 1 calc PR A 1
C45 C 0.2830(7) 0.6466(6) -0.6568(5) 0.0649(15) Uiso 0.509(3) 1 d PDU A 1
H45A H 0.2703 0.6271 -0.6967 0.097 Uiso 0.509(3) 1 calc PR A 1
H45B H 0.3122 0.7011 -0.6492 0.097 Uiso 0.509(3) 1 calc PR A 1
H45C H 0.2226 0.6412 -0.6418 0.097 Uiso 0.509(3) 1 calc PR A 1
C36D C 0.6731(7) 0.7634(6) -0.2930(4) 0.0540(19) Uiso 0.491(3) 1 d PD A 2
H36D H 0.6874 0.7931 -0.2552 0.081 Uiso 0.491(3) 1 calc PR A 2
H36E H 0.6449 0.7946 -0.3175 0.081 Uiso 0.491(3) 1 calc PR A 2
H36F H 0.7324 0.7495 -0.3050 0.081 Uiso 0.491(3) 1 calc PR A 2
C37D C 0.5163(7) 0.7132(6) -0.2692(4) 0.0483(16) Uiso 0.491(3) 1 d PD A 2
H37D H 0.5329 0.7235 -0.2290 0.072 Uiso 0.491(3) 1 calc PR A 2
H37E H 0.4617 0.6712 -0.2808 0.072 Uiso 0.491(3) 1 calc PR A 2
H37F H 0.4992 0.7598 -0.2811 0.072 Uiso 0.491(3) 1 calc PR A 2
C38D C 0.5718(7) 0.6486(6) -0.3559(3) 0.050(2) Uiso 0.491(3) 1 d PDU A 2
H38C H 0.6292 0.6320 -0.3698 0.060 Uiso 0.491(3) 1 calc PR A 2
H38D H 0.5257 0.6014 -0.3567 0.060 Uiso 0.491(3) 1 calc PR A 2
C39D C 0.5272(7) 0.6931(6) -0.3950(4) 0.077(2) Uiso 0.491(3) 1 d PDU A 2
H39C H 0.5725 0.7407 -0.3944 0.093 Uiso 0.491(3) 1 calc PR A 2
H39D H 0.4685 0.7087 -0.3822 0.093 Uiso 0.491(3) 1 calc PR A 2
C40D C 0.5008(7) 0.6475(6) -0.4550(4) 0.066(2) Uiso 0.491(3) 1 d PDU A 2
H40C H 0.5606 0.6372 -0.4692 0.080 Uiso 0.491(3) 1 calc PR A 2
H40D H 0.4618 0.5972 -0.4550 0.080 Uiso 0.491(3) 1 calc PR A 2
C41D C 0.4452(7) 0.6888(6) -0.4939(4) 0.073(3) Uiso 0.491(3) 1 d PDU A 2
H41C H 0.4869 0.7363 -0.4973 0.088 Uiso 0.491(3) 1 calc PR A 2
H41D H 0.3891 0.7042 -0.4778 0.088 Uiso 0.491(3) 1 calc PR A 2
C42D C 0.4101(8) 0.6392(7) -0.5517(4) 0.063(2) Uiso 0.491(3) 1 d PDU A 2
H42C H 0.4668 0.6259 -0.5682 0.076 Uiso 0.491(3) 1 calc PR A 2
H42D H 0.3718 0.5904 -0.5478 0.076 Uiso 0.491(3) 1 calc PR A 2
C43D C 0.3518(7) 0.6748(6) -0.5903(4) 0.073(3) Uiso 0.491(3) 1 d PDU A 2
H43C H 0.3910 0.7222 -0.5959 0.087 Uiso 0.491(3) 1 calc PR A 2
H43D H 0.2965 0.6902 -0.5733 0.087 Uiso 0.491(3) 1 calc PR A 2
C44D C 0.3143(8) 0.6230(6) -0.6461(4) 0.0649(15) Uiso 0.491(3) 1 d PDU A 2
H44C H 0.2679 0.5788 -0.6415 0.078 Uiso 0.491(3) 1 calc PR A 2
H44D H 0.3682 0.6025 -0.6618 0.078 Uiso 0.491(3) 1 calc PR A 2
C45D C 0.2641(7) 0.6681(6) -0.6866(4) 0.0649(15) Uiso 0.491(3) 1 d PDU A 2
H45D H 0.2381 0.6330 -0.7218 0.097 Uiso 0.491(3) 1 calc PR A 2
H45E H 0.3109 0.7101 -0.6929 0.097 Uiso 0.491(3) 1 calc PR A 2
H45F H 0.2118 0.6896 -0.6707 0.097 Uiso 0.491(3) 1 calc PR A 2
C46 C 0.5493(3) 0.3926(3) -0.22909(18) 0.0571(14) Uani 1 1 d . . .
H46A H 0.6075 0.3735 -0.2389 0.086 Uiso 1 1 calc R . .
H46B H 0.5102 0.4004 -0.2623 0.086 Uiso 1 1 calc R . .
H46C H 0.5124 0.3547 -0.2125 0.086 Uiso 1 1 calc R . .
C47 C 0.4849(2) 0.4983(3) -0.17261(19) 0.0645(17) Uani 1 1 d . . .
H47A H 0.4505 0.4618 -0.1539 0.097 Uiso 1 1 calc R . .
H47B H 0.4440 0.5024 -0.2063 0.097 Uiso 1 1 calc R . .
H47C H 0.5016 0.5491 -0.1482 0.097 Uiso 1 1 calc R . .
C48 C 0.5178(2) 0.3919(2) -0.00021(15) 0.0289(10) Uani 1 1 d . . .
H48A H 0.4948 0.4370 -0.0114 0.043 Uiso 1 1 calc R . .
H48B H 0.4991 0.3863 0.0356 0.043 Uiso 1 1 calc R . .
H48C H 0.4893 0.3455 -0.0278 0.043 Uiso 1 1 calc R . .
C49 C 0.6707(2) 0.4732(2) 0.05047(15) 0.0300(10) Uani 1 1 d . . .
H49A H 0.7409 0.4808 0.0544 0.045 Uiso 1 1 calc R . .
H49B H 0.6507 0.4645 0.0853 0.045 Uiso 1 1 calc R . .
H49C H 0.6476 0.5192 0.0409 0.045 Uiso 1 1 calc R . .
C50 C 0.5673(3) 0.0851(2) 0.03866(18) 0.0467(12) Uani 1 1 d . . .
H50A H 0.6252 0.0673 0.0274 0.070 Uiso 1 1 calc R . .
H50B H 0.5290 0.0981 0.0071 0.070 Uiso 1 1 calc R . .
H50C H 0.5293 0.0442 0.0520 0.070 Uiso 1 1 calc R . .
C51 C 0.5041(2) 0.1821(3) 0.10237(18) 0.0469(13) Uani 1 1 d . . .
H51A H 0.4696 0.1414 0.1176 0.070 Uiso 1 1 calc R . .
H51B H 0.4634 0.1912 0.0702 0.070 Uiso 1 1 calc R . .
H51C H 0.5203 0.2297 0.1304 0.070 Uiso 1 1 calc R . .
C52 C 0.5376(2) 0.0534(2) 0.26406(17) 0.0378(11) Uani 1 1 d . . .
H52A H 0.5116 0.0087 0.2345 0.057 Uiso 1 1 calc R . .
H52B H 0.5126 0.0989 0.2551 0.057 Uiso 1 1 calc R . .
H52C H 0.5183 0.0433 0.2988 0.057 Uiso 1 1 calc R . .
C53 C 0.6854(3) 0.1368(2) 0.31695(16) 0.0372(11) Uani 1 1 d . . .
H53A H 0.6645 0.1255 0.3510 0.056 Uiso 1 1 calc R . .
H53B H 0.6599 0.1822 0.3080 0.056 Uiso 1 1 calc R . .
H53C H 0.7557 0.1471 0.3219 0.056 Uiso 1 1 calc R . .
C54 C 0.6407(2) -0.1837(2) 0.34606(16) 0.0347(10) Uiso 1 1 d D . .
C55 C 0.6676(6) -0.2601(5) 0.3197(3) 0.0473(17) Uiso 0.613(4) 1 d PD B 1
H55A H 0.6366 -0.2745 0.2811 0.071 Uiso 0.613(4) 1 calc PR B 1
H55B H 0.6461 -0.3003 0.3396 0.071 Uiso 0.613(4) 1 calc PR B 1
H55C H 0.7374 -0.2544 0.3213 0.071 Uiso 0.613(4) 1 calc PR B 1
C56 C 0.5290(4) -0.1931(4) 0.3301(3) 0.0381(15) Uiso 0.613(4) 1 d PD B 1
H56A H 0.5134 -0.1824 0.2931 0.057 Uiso 0.613(4) 1 calc PR B 1
H56B H 0.5038 -0.1568 0.3567 0.057 Uiso 0.613(4) 1 calc PR B 1
H56C H 0.4999 -0.2460 0.3307 0.057 Uiso 0.613(4) 1 calc PR B 1
C57 C 0.6723(5) -0.1682(5) 0.4089(3) 0.0523(19) Uiso 0.613(4) 1 d PD B 1
H57A H 0.7433 -0.1569 0.4154 0.063 Uiso 0.613(4) 1 calc PR B 1
H57B H 0.6498 -0.1200 0.4242 0.063 Uiso 0.613(4) 1 calc PR B 1
C58 C 0.6449(6) -0.2238(6) 0.4427(4) 0.096(3) Uiso 0.613(4) 1 d PD B 1
H58A H 0.6557 -0.2752 0.4247 0.115 Uiso 0.613(4) 1 calc PR B 1
H58B H 0.5754 -0.2270 0.4443 0.115 Uiso 0.613(4) 1 calc PR B 1
C59 C 0.7014(8) -0.2042(8) 0.5040(5) 0.134(4) Uiso 0.613(4) 1 d PD B 1
H59A H 0.6908 -0.1525 0.5215 0.161 Uiso 0.613(4) 1 calc PR B 1
H59B H 0.6723 -0.2416 0.5246 0.161 Uiso 0.613(4) 1 calc PR B 1
C60 C 0.8042(8) -0.2047(9) 0.5110(5) 0.143(5) Uiso 0.613(4) 1 d PD B 1
H60A H 0.8403 -0.1586 0.5015 0.172 Uiso 0.613(4) 1 calc PR B 1
H60B H 0.8207 -0.2521 0.4898 0.172 Uiso 0.613(4) 1 calc PR B 1
C61 C 0.8219(12) -0.2027(12) 0.5838(7) 0.189(8) Uiso 0.613(4) 1 d PD B 1
H61A H 0.7716 -0.1750 0.5979 0.227 Uiso 0.613(4) 1 calc PR B 1
H61B H 0.8038 -0.2569 0.5874 0.227 Uiso 0.613(4) 1 calc PR B 1
C62 C 0.8673(17) -0.1871(19) 0.6051(10) 0.279(14) Uiso 0.613(4) 1 d PD B 1
H62A H 0.8622 -0.1316 0.6137 0.335 Uiso 0.613(4) 1 calc PR B 1
H62B H 0.9176 -0.1897 0.5811 0.335 Uiso 0.613(4) 1 calc PR B 1
C63 C 0.9272(8) -0.1977(10) 0.6638(5) 0.112(4) Uiso 0.613(4) 1 d PD B 1
H63A H 0.9310 -0.1505 0.6920 0.134 Uiso 0.613(4) 1 calc PR B 1
H63B H 0.8922 -0.2413 0.6767 0.134 Uiso 0.613(4) 1 calc PR B 1
C64 C 1.0260(7) -0.2126(7) 0.6575(5) 0.092(3) Uiso 0.613(4) 1 d PD B 1
H64A H 1.0588 -0.2199 0.6928 0.137 Uiso 0.613(4) 1 calc PR B 1
H64B H 1.0617 -0.1685 0.6463 0.137 Uiso 0.613(4) 1 calc PR B 1
H64C H 1.0224 -0.2591 0.6294 0.137 Uiso 0.613(4) 1 calc PR B 1
C55D C 0.6455(9) -0.2569(7) 0.3048(5) 0.0473(17) Uiso 0.387(4) 1 d PD B 2
H55D H 0.6071 -0.2565 0.2694 0.071 Uiso 0.387(4) 1 calc PR B 2
H55E H 0.6200 -0.3023 0.3189 0.071 Uiso 0.387(4) 1 calc PR B 2
H55F H 0.7123 -0.2589 0.2998 0.071 Uiso 0.387(4) 1 calc PR B 2
C56D C 0.5424(6) -0.1739(7) 0.3582(5) 0.0381(15) Uiso 0.387(4) 1 d PD B 2
H56D H 0.5027 -0.1672 0.3248 0.057 Uiso 0.387(4) 1 calc PR B 2
H56E H 0.5469 -0.1284 0.3873 0.057 Uiso 0.387(4) 1 calc PR B 2
H56F H 0.5132 -0.2197 0.3704 0.057 Uiso 0.387(4) 1 calc PR B 2
C57D C 0.7048(8) -0.1954(7) 0.4014(4) 0.0523(19) Uiso 0.387(4) 1 d PD B 2
H57C H 0.6696 -0.2397 0.4134 0.063 Uiso 0.387(4) 1 calc PR B 2
H57D H 0.7645 -0.2116 0.3903 0.063 Uiso 0.387(4) 1 calc PR B 2
C58D C 0.7303(11) -0.1419(8) 0.4441(6) 0.096(3) Uiso 0.387(4) 1 d PD B 2
H58C H 0.6723 -0.1179 0.4484 0.115 Uiso 0.387(4) 1 calc PR B 2
H58D H 0.7763 -0.1031 0.4327 0.115 Uiso 0.387(4) 1 calc PR B 2
C59D C 0.7739(14) -0.1452(11) 0.5031(7) 0.134(4) Uiso 0.387(4) 1 d PD B 2
H59C H 0.8439 -0.1282 0.5064 0.161 Uiso 0.387(4) 1 calc PR B 2
H59D H 0.7496 -0.1052 0.5280 0.161 Uiso 0.387(4) 1 calc PR B 2
C60D C 0.7619(15) -0.2132(13) 0.5254(9) 0.143(5) Uiso 0.387(4) 1 d PD B 2
H60C H 0.7597 -0.2607 0.4977 0.172 Uiso 0.387(4) 1 calc PR B 2
H60D H 0.7056 -0.2177 0.5449 0.172 Uiso 0.387(4) 1 calc PR B 2
C61D C 0.8757(19) -0.1855(17) 0.5721(12) 0.189(8) Uiso 0.387(4) 1 d PD B 2
H61C H 0.9121 -0.1518 0.5517 0.227 Uiso 0.387(4) 1 calc PR B 2
H61D H 0.8570 -0.1491 0.6021 0.227 Uiso 0.387(4) 1 calc PR B 2
C62D C 0.917(2) -0.200(3) 0.5883(12) 0.279(14) Uiso 0.387(4) 1 d PD B 2
H62C H 0.9749 -0.1801 0.5735 0.335 Uiso 0.387(4) 1 calc PR B 2
H62D H 0.9054 -0.2563 0.5752 0.335 Uiso 0.387(4) 1 calc PR B 2
C63D C 0.9530(13) -0.1874(15) 0.6558(8) 0.112(4) Uiso 0.387(4) 1 d PD B 2
H63C H 0.9769 -0.1320 0.6708 0.134 Uiso 0.387(4) 1 calc PR B 2
H63D H 0.8974 -0.2031 0.6738 0.134 Uiso 0.387(4) 1 calc PR B 2
C64D C 1.0322(11) -0.2338(12) 0.6700(8) 0.092(3) Uiso 0.387(4) 1 d PD B 2
H64D H 1.0944 -0.1995 0.6791 0.137 Uiso 0.387(4) 1 calc PR B 2
H64E H 1.0334 -0.2745 0.6383 0.137 Uiso 0.387(4) 1 calc PR B 2
H64F H 1.0196 -0.2570 0.7017 0.137 Uiso 0.387(4) 1 calc PR B 2
C65 C 0.9452(2) -0.0500(2) 0.30319(17) 0.0288(10) Uani 1 1 d . . .
C66 C 0.9954(2) -0.0464(2) 0.25890(16) 0.0325(10) Uani 1 1 d . . .
H66 H 0.9619 -0.0438 0.2240 0.039 Uiso 1 1 calc R . .
C67 C 1.0933(2) -0.0466(2) 0.26522(17) 0.0382(12) Uani 1 1 d . . .
H67 H 1.1256 -0.0434 0.2344 0.046 Uiso 1 1 calc R . .
C68 C 1.1457(2) -0.0513(2) 0.31467(17) 0.0370(11) Uani 1 1 d . . .
C69 C 1.0955(2) -0.0538(2) 0.35923(17) 0.0388(11) Uani 1 1 d . . .
H69 H 1.1292 -0.0557 0.3942 0.047 Uiso 1 1 calc R . .
C70 C 0.9980(2) -0.0533(2) 0.35325(17) 0.0346(11) Uani 1 1 d . . .
H70 H 0.9660 -0.0554 0.3843 0.042 Uiso 1 1 calc R . .
C71 C 1.2520(3) -0.0596(3) 0.32196(18) 0.0493(13) Uani 1 1 d D . .
C72 C 1.2933(3) -0.0579(3) 0.26873(18) 0.0777(18) Uani 1 1 d D . .
H72A H 1.2910 -0.0075 0.2585 0.117 Uiso 1 1 calc R . .
H72B H 1.2555 -0.0984 0.2393 0.117 Uiso 1 1 calc R . .
H72C H 1.3600 -0.0666 0.2741 0.117 Uiso 1 1 calc R . .
C73 C 1.2589(3) -0.1407(3) 0.3362(2) 0.0653(16) Uani 1 1 d D . .
H73A H 1.2336 -0.1440 0.3706 0.098 Uiso 1 1 calc R . .
H73B H 1.3262 -0.1482 0.3407 0.098 Uiso 1 1 calc R . .
H73C H 1.2214 -0.1808 0.3064 0.098 Uiso 1 1 calc R . .
C74 C 1.3083(2) 0.0056(3) 0.36823(19) 0.0521(14) Uani 1 1 d D . .
H74A H 1.3128 0.0546 0.3546 0.062 Uiso 1 1 calc R . .
H74B H 1.2719 0.0110 0.3996 0.062 Uiso 1 1 calc R . .
C75 C 1.4090(3) -0.0072(3) 0.38880(19) 0.0570(14) Uani 1 1 d D . .
H75A H 1.4404 -0.0242 0.3566 0.068 Uiso 1 1 calc R . .
H75B H 1.4042 -0.0493 0.4099 0.068 Uiso 1 1 calc R . .
C76 C 1.4726(3) 0.0641(3) 0.4253(2) 0.0657(15) Uani 1 1 d D . .
H76A H 1.4420 0.0816 0.4577 0.079 Uiso 1 1 calc R . .
H76B H 1.4792 0.1064 0.4044 0.079 Uiso 1 1 calc R . .
C77 C 1.5724(3) 0.0461(3) 0.4447(2) 0.0668(15) Uani 1 1 d D . .
H77A H 1.5645 0.0046 0.4662 0.080 Uiso 1 1 calc R . .
H77B H 1.6002 0.0258 0.4118 0.080 Uiso 1 1 calc R . .
C78 C 1.6402(3) 0.1101(3) 0.4779(2) 0.0678(16) Uani 1 1 d D . .
H78A H 1.6122 0.1313 0.5105 0.081 Uiso 1 1 calc R . .
H78B H 1.6501 0.1511 0.4562 0.081 Uiso 1 1 calc R . .
C79 C 1.7378(3) 0.0895(3) 0.4977(2) 0.0636(15) Uani 1 1 d D . .
H79A H 1.7734 0.1327 0.5266 0.076 Uiso 1 1 calc R . .
H79B H 1.7268 0.0438 0.5150 0.076 Uiso 1 1 calc R . .
C80 C 1.8008(3) 0.0723(3) 0.4540(2) 0.0668(15) Uani 1 1 d D . .
H80A H 1.8103 0.1166 0.4352 0.080 Uiso 1 1 calc R . .
H80B H 1.7682 0.0266 0.4261 0.080 Uiso 1 1 calc R . .
C81 C 1.8989(3) 0.0568(3) 0.4789(2) 0.0878(19) Uani 1 1 d D . .
H81A H 1.9373 0.0452 0.4495 0.132 Uiso 1 1 calc R . .
H81B H 1.8897 0.0129 0.4974 0.132 Uiso 1 1 calc R . .
H81C H 1.9322 0.1025 0.5056 0.132 Uiso 1 1 calc R . .
C82 C 0.9095(2) 0.0846(2) 0.15271(16) 0.0234(9) Uani 1 1 d . . .
C83 C 0.9112(2) 0.0219(2) 0.11281(17) 0.0358(11) Uani 1 1 d . . .
H83A H 0.8521 -0.0085 0.0946 0.043 Uiso 1 1 calc R . .
C84 C 0.9954(2) 0.0013(2) 0.09798(17) 0.0414(12) Uani 1 1 d . . .
H84A H 0.9931 -0.0435 0.0707 0.050 Uiso 1 1 calc R . .
C85 C 1.0839(2) 0.0451(2) 0.12243(17) 0.0301(10) Uani 1 1 d . . .
C86 C 1.0823(2) 0.1073(2) 0.16316(18) 0.0393(11) Uani 1 1 d . . .
H86A H 1.1414 0.1377 0.1816 0.047 Uiso 1 1 calc R . .
C87 C 0.9965(2) 0.1274(2) 0.17829(17) 0.0366(11) Uani 1 1 d . . .
H87A H 0.9982 0.1710 0.2065 0.044 Uiso 1 1 calc R . .
C88 C 1.1767(2) 0.0219(2) 0.10332(17) 0.0328(11) Uani 1 1 d . . .
C89 C 1.2643(2) 0.0814(2) 0.1314(2) 0.0566(14) Uani 1 1 d . . .
H89A H 1.2544 0.1324 0.1246 0.085 Uiso 1 1 calc R . .
H89B H 1.3213 0.0675 0.1165 0.085 Uiso 1 1 calc R . .
H89C H 1.2732 0.0826 0.1712 0.085 Uiso 1 1 calc R . .
C90 C 1.1663(3) 0.0175(3) 0.04056(18) 0.0536(14) Uani 1 1 d . . .
H90A H 1.1518 0.0666 0.0320 0.080 Uiso 1 1 calc R . .
H90B H 1.1141 -0.0241 0.0220 0.080 Uiso 1 1 calc R . .
H90C H 1.2264 0.0072 0.0278 0.080 Uiso 1 1 calc R . .
C91 C 1.1882(2) -0.0571(2) 0.11711(16) 0.0327(10) Uani 1 1 d . . .
H91A H 1.1873 -0.0538 0.1571 0.039 Uiso 1 1 calc R . .
H91B H 1.1317 -0.0949 0.0973 0.039 Uiso 1 1 calc R . .
C92 C 1.2786(3) -0.0885(2) 0.10309(18) 0.0428(12) Uani 1 1 d . . .
H92A H 1.2821 -0.0900 0.0635 0.051 Uiso 1 1 calc R . .
H92B H 1.3358 -0.0533 0.1248 0.051 Uiso 1 1 calc R . .
C93 C 1.2798(3) -0.1693(2) 0.11526(18) 0.0405(11) Uani 1 1 d . . .
H93A H 1.2270 -0.2052 0.0900 0.049 Uiso 1 1 calc R . .
H93B H 1.2668 -0.1688 0.1534 0.049 Uiso 1 1 calc R . .
C94 C 1.3741(3) -0.2002(3) 0.10929(18) 0.0472(12) Uani 1 1 d . . .
H94A H 1.3634 -0.2562 0.1092 0.057 Uiso 1 1 calc R . .
H94B H 1.3927 -0.1932 0.0734 0.057 Uiso 1 1 calc R . .
C95 C 1.4562(3) -0.1609(3) 0.15494(19) 0.0527(13) Uani 1 1 d . . .
H95A H 1.4359 -0.1647 0.1910 0.063 Uiso 1 1 calc R . .
H95B H 1.4700 -0.1055 0.1533 0.063 Uiso 1 1 calc R . .
C96 C 1.5482(3) -0.1958(3) 0.15104(19) 0.0548(13) Uani 1 1 d . . .
H96A H 1.5946 -0.1736 0.1850 0.066 Uiso 1 1 calc R . .
H96B H 1.5328 -0.2520 0.1494 0.066 Uiso 1 1 calc R . .
C97 C 1.5962(3) -0.1825(3) 0.10132(19) 0.0537(14) Uani 1 1 d . . .
H97A H 1.6464 -0.2156 0.0978 0.064 Uiso 1 1 calc R . .
H97B H 1.5477 -0.1988 0.0676 0.064 Uiso 1 1 calc R . .
C98 C 1.6415(3) -0.0993(3) 0.1047(2) 0.0809(18) Uani 1 1 d . . .
H98A H 1.6740 -0.0956 0.0728 0.121 Uiso 1 1 calc R . .
H98B H 1.6881 -0.0821 0.1386 0.121 Uiso 1 1 calc R . .
H98C H 1.5914 -0.0667 0.1051 0.121 Uiso 1 1 calc R . .
C99 C 0.9113(2) 0.2725(2) 0.03787(15) 0.0218(9) Uani 1 1 d . . .
C100 C 0.9526(2) 0.2157(2) 0.01013(17) 0.0367(11) Uani 1 1 d . . .
H10A H 0.9128 0.1706 -0.0113 0.044 Uiso 1 1 calc R . .
C101 C 1.0520(2) 0.2227(2) 0.01264(18) 0.0398(12) Uani 1 1 d . . .
H10B H 1.0778 0.1817 -0.0069 0.048 Uiso 1 1 calc R . .
C102 C 1.1134(2) 0.2861(2) 0.04220(16) 0.0259(10) Uani 1 1 d . . .
C103 C 1.0717(2) 0.3437(2) 0.07119(17) 0.0421(12) Uani 1 1 d . . .
H10C H 1.1117 0.3884 0.0929 0.051 Uiso 1 1 calc R . .
C104 C 0.9730(3) 0.3369(3) 0.06882(17) 0.0415(12) Uani 1 1 d . . .
H10D H 0.9468 0.3773 0.0888 0.050 Uiso 1 1 calc R . .
C105 C 1.2222(2) 0.2983(2) 0.04404(17) 0.0287(10) Uani 1 1 d . . .
C106 C 1.2559(2) 0.2290(2) 0.01118(17) 0.0373(11) Uani 1 1 d . . .
H10E H 1.2423 0.1841 0.0283 0.056 Uiso 1 1 calc R . .
H10F H 1.3251 0.2409 0.0110 0.056 Uiso 1 1 calc R . .
H10G H 1.2219 0.2176 -0.0267 0.056 Uiso 1 1 calc R . .
C107 C 1.2714(2) 0.3120(3) 0.10388(17) 0.0459(12) Uani 1 1 d . . .
H10H H 1.2519 0.2670 0.1199 0.069 Uiso 1 1 calc R . .
H10I H 1.2527 0.3578 0.1250 0.069 Uiso 1 1 calc R . .
H10J H 1.3412 0.3201 0.1051 0.069 Uiso 1 1 calc R . .
C108 C 1.2505(2) 0.3692(2) 0.01909(19) 0.0465(13) Uani 1 1 d . . .
H10K H 1.2318 0.4145 0.0408 0.070 Uiso 1 1 calc R . .
H10L H 1.2176 0.3605 -0.0190 0.070 Uiso 1 1 calc R . .
H10M H 1.3200 0.3779 0.0195 0.070 Uiso 1 1 calc R . .
C109 C 0.8825(2) 0.3922(2) -0.11800(16) 0.0266(10) Uani 1 1 d . . .
C110 C 0.8706(3) 0.3234(2) -0.15491(18) 0.0406(12) Uani 1 1 d . . .
H11A H 0.8074 0.2964 -0.1683 0.049 Uiso 1 1 calc R . .
C111 C 0.9469(3) 0.2923(2) -0.17327(18) 0.0431(12) Uani 1 1 d . . .
H11B H 0.9352 0.2441 -0.1982 0.052 Uiso 1 1 calc R . .
C112 C 1.0407(2) 0.3304(2) -0.15580(17) 0.0309(10) Uani 1 1 d . . .
C113 C 1.0522(2) 0.3986(3) -0.11843(18) 0.0450(12) Uani 1 1 d . . .
H11C H 1.1153 0.4259 -0.1051 0.054 Uiso 1 1 calc R . .
C114 C 0.9745(2) 0.4296(2) -0.09915(17) 0.0416(12) Uani 1 1 d . . .
H11D H 0.9857 0.4766 -0.0729 0.050 Uiso 1 1 calc R . .
C115 C 1.1235(3) 0.2940(2) -0.17679(17) 0.0390(11) Uani 1 1 d . . .
C116 C 1.2181(3) 0.3522(3) -0.16494(18) 0.0539(14) Uani 1 1 d . . .
H11E H 1.2079 0.3979 -0.1803 0.081 Uiso 1 1 calc R . .
H11F H 1.2678 0.3281 -0.1820 0.081 Uiso 1 1 calc R . .
H11G H 1.2388 0.3675 -0.1250 0.081 Uiso 1 1 calc R . .
C117 C 1.1369(3) 0.2261(3) -0.14793(19) 0.0584(14) Uani 1 1 d . . .
H11H H 1.0777 0.1883 -0.1566 0.088 Uiso 1 1 calc R . .
H11I H 1.1518 0.2450 -0.1080 0.088 Uiso 1 1 calc R . .
H11J H 1.1898 0.2018 -0.1608 0.088 Uiso 1 1 calc R . .
C118 C 1.0989(3) 0.2613(2) -0.23946(17) 0.0379(11) Uani 1 1 d . . .
H11K H 1.1545 0.2390 -0.2516 0.045 Uiso 1 1 calc R . .
H11L H 1.0441 0.2185 -0.2457 0.045 Uiso 1 1 calc R . .
C119 C 1.0738(3) 0.3176(2) -0.27606(17) 0.0379(11) Uani 1 1 d . . .
H11M H 1.0272 0.3478 -0.2600 0.045 Uiso 1 1 calc R . .
H11N H 1.1324 0.3541 -0.2766 0.045 Uiso 1 1 calc R . .
C120 C 0.9954(3) 0.3313(2) -0.37129(17) 0.0418(12) Uani 1 1 d . . .
H12A H 1.0502 0.3697 -0.3750 0.050 Uiso 1 1 calc R . .
H12B H 0.9489 0.3597 -0.3534 0.050 Uiso 1 1 calc R . .
C121 C 1.0312(3) 0.2784(2) -0.33477(18) 0.0433(12) Uani 1 1 d . . .
H12C H 1.0805 0.2527 -0.3518 0.052 Uiso 1 1 calc R . .
H12D H 0.9771 0.2377 -0.3337 0.052 Uiso 1 1 calc R . .
C122 C 0.9475(3) 0.2884(3) -0.42823(18) 0.0489(12) Uani 1 1 d . . .
H12E H 0.8953 0.2481 -0.4241 0.059 Uiso 1 1 calc R . .
H12F H 0.9952 0.2620 -0.4464 0.059 Uiso 1 1 calc R . .
C123 C 0.9058(3) 0.3382(3) -0.46587(19) 0.0488(13) Uani 1 1 d . . .
H12G H 0.8594 0.3660 -0.4476 0.059 Uiso 1 1 calc R . .
H12H H 0.9581 0.3771 -0.4717 0.059 Uiso 1 1 calc R . .
C124 C 0.8557(3) 0.2916(3) -0.5213(2) 0.0600(14) Uani 1 1 d . . .
H12I H 0.8025 0.2538 -0.5152 0.072 Uiso 1 1 calc R . .
H12J H 0.9019 0.2622 -0.5386 0.072 Uiso 1 1 calc R . .
C125 C 0.8153(3) 0.3387(3) -0.5617(2) 0.0736(16) Uani 1 1 d . . .
H12K H 0.7814 0.3038 -0.5954 0.110 Uiso 1 1 calc R . .
H12L H 0.8680 0.3733 -0.5707 0.110 Uiso 1 1 calc R . .
H12M H 0.7706 0.3692 -0.5448 0.110 Uiso 1 1 calc R . .
C126 C 0.8953(2) 0.5783(2) -0.23773(15) 0.0281(10) Uani 1 1 d . . .
C127 C 0.9393(2) 0.5165(2) -0.25557(15) 0.0302(10) Uani 1 1 d . . .
H12N H 0.9017 0.4668 -0.2683 0.036 Uiso 1 1 calc R . .
C128 C 1.0385(2) 0.5256(2) -0.25523(15) 0.0301(10) Uani 1 1 d . . .
H12O H 1.0669 0.4820 -0.2679 0.036 Uiso 1 1 calc R . .
C129 C 1.0960(2) 0.5965(2) -0.23696(15) 0.0273(10) Uani 1 1 d . . .
C130 C 1.0510(2) 0.6583(2) -0.21823(18) 0.0423(12) Uani 1 1 d . . .
H13A H 1.0886 0.7079 -0.2049 0.051 Uiso 1 1 calc R . .
C131 C 0.9531(3) 0.6495(2) -0.21847(17) 0.0382(11) Uani 1 1 d . . .
H13B H 0.9248 0.6929 -0.2052 0.046 Uiso 1 1 calc R . .
C132 C 1.2056(2) 0.6086(2) -0.23307(16) 0.0306(10) Uani 1 1 d . . .
C133 C 1.2461(3) 0.6121(3) -0.17247(18) 0.0552(14) Uani 1 1 d . . .
H13C H 1.2229 0.5634 -0.1617 0.083 Uiso 1 1 calc R . .
H13D H 1.2249 0.6547 -0.1492 0.083 Uiso 1 1 calc R . .
H13E H 1.3164 0.6203 -0.1678 0.083 Uiso 1 1 calc R . .
C134 C 1.2430(3) 0.6854(2) -0.24913(19) 0.0500(13) Uani 1 1 d . . .
H13F H 1.2111 0.6866 -0.2861 0.075 Uiso 1 1 calc R . .
H13G H 1.3125 0.6900 -0.2490 0.075 Uiso 1 1 calc R . .
H13H H 1.2294 0.7283 -0.2226 0.075 Uiso 1 1 calc R . .
C135 C 1.2439(2) 0.5423(2) -0.26693(16) 0.0342(11) Uani 1 1 d . . .
H13I H 1.3142 0.5494 -0.2551 0.041 Uiso 1 1 calc R . .
H13R H 1.2159 0.4937 -0.2570 0.041 Uiso 1 1 calc R . .
C136 C 1.2257(3) 0.5316(2) -0.32958(17) 0.0404(11) Uani 1 1 d . . .
H13J H 1.2516 0.5800 -0.3406 0.049 Uiso 1 1 calc R . .
H13K H 1.1557 0.5204 -0.3427 0.049 Uiso 1 1 calc R . .
C137 C 1.2728(3) 0.4657(3) -0.35693(18) 0.0518(13) Uani 1 1 d . . .
H13L H 1.3390 0.4709 -0.3372 0.062 Uiso 1 1 calc R . .
H13M H 1.2369 0.4163 -0.3524 0.062 Uiso 1 1 calc R . .
C138 C 1.2773(3) 0.4622(3) -0.41766(19) 0.0639(15) Uani 1 1 d . . .
H13N H 1.3102 0.5127 -0.4223 0.077 Uiso 1 1 calc R . .
H13O H 1.3172 0.4231 -0.4298 0.077 Uiso 1 1 calc R . .
C139 C 1.1827(3) 0.4433(3) -0.45457(18) 0.0558(14) Uani 1 1 d . . .
H13P H 1.1407 0.4799 -0.4410 0.067 Uiso 1 1 calc R . .
H13Q H 1.1519 0.3909 -0.4526 0.067 Uiso 1 1 calc R . .
C140 C 1.1904(3) 0.4465(3) -0.51539(19) 0.0644(15) Uani 1 1 d . . .
H14A H 1.2242 0.4981 -0.5171 0.077 Uiso 1 1 calc R . .
H14B H 1.2298 0.4081 -0.5294 0.077 Uiso 1 1 calc R . .
C141 C 1.0953(4) 0.4313(3) -0.55241(19) 0.0664(15) Uani 1 1 d . . .
H14C H 1.0551 0.4687 -0.5377 0.080 Uiso 1 1 calc R . .
H14D H 1.0624 0.3790 -0.5517 0.080 Uiso 1 1 calc R . .
C142 C 1.1025(4) 0.4372(3) -0.6120(2) 0.0846(18) Uani 1 1 d . . .
H14E H 1.0385 0.4229 -0.6342 0.127 Uiso 1 1 calc R . .
H14F H 1.1446 0.4021 -0.6265 0.127 Uiso 1 1 calc R . .
H14G H 1.1291 0.4902 -0.6137 0.127 Uiso 1 1 calc R . .

loop_
_atom_site_aniso_label
_atom_site_aniso_U_11
_atom_site_aniso_U_22
_atom_site_aniso_U_33
_atom_site_aniso_U_23
_atom_site_aniso_U_13
_atom_site_aniso_U_12
N1 0.0193(18) 0.046(3) 0.035(2) 0.0198(19) 0.0079(16) 0.0113(17)
N2 0.0160(17) 0.031(2) 0.037(2) 0.0190(18) 0.0104(16) 0.0090(15)
N3 0.0204(18) 0.026(2) 0.040(2) 0.0157(18) 0.0106(16) 0.0069(16)
N4 0.0200(18) 0.035(2) 0.037(2) 0.0158(18) 0.0106(16) 0.0091(16)
C1 0.032(2) 0.034(3) 0.035(3) 0.012(2) 0.0102(19) 0.013(2)
C2 0.028(2) 0.050(3) 0.033(3) 0.014(2) 0.0085(19) 0.012(2)
C3 0.021(2) 0.046(3) 0.029(3) 0.015(2) 0.0047(18) 0.007(2)
C4 0.018(2) 0.062(3) 0.035(3) 0.022(3) 0.0035(19) 0.003(2)
C5 0.0180(19) 0.040(3) 0.036(3) 0.017(2) 0.0025(18) 0.0031(18)
C6 0.0180(19) 0.029(3) 0.038(3) 0.013(2) 0.0090(18) 0.0070(18)
C7 0.0180(18) 0.021(2) 0.029(2) 0.009(2) 0.0062(17) 0.0049(17)
C8 0.0181(18) 0.023(2) 0.024(2) 0.008(2) 0.0048(17) 0.0058(17)
C9 0.0209(19) 0.020(2) 0.023(2) 0.0036(19) 0.0048(17) 0.0056(17)
C10 0.0174(18) 0.023(2) 0.030(2) 0.007(2) 0.0065(17) 0.0069(17)
C11 0.0199(19) 0.027(3) 0.029(2) 0.010(2) 0.0072(17) 0.0033(18)
C12 0.0155(19) 0.030(3) 0.040(3) 0.014(2) 0.0017(18) 0.0012(18)
C13 0.0204(19) 0.026(3) 0.034(3) 0.013(2) 0.0035(18) 0.0068(18)
C14 0.0186(19) 0.024(2) 0.037(3) 0.008(2) 0.0089(18) 0.0026(18)
C15 0.024(2) 0.025(3) 0.033(3) 0.010(2) 0.0079(18) 0.0061(18)
C16 0.025(2) 0.027(3) 0.027(3) 0.005(2) 0.0082(18) 0.0101(18)
C17 0.027(2) 0.029(3) 0.028(3) 0.006(2) 0.0055(18) 0.0083(19)
C18 0.022(2) 0.034(3) 0.040(3) 0.011(2) 0.0123(19) 0.0068(19)
C19 0.031(2) 0.031(3) 0.034(3) 0.012(2) 0.0106(19) 0.009(2)
C20 0.026(2) 0.031(3) 0.038(3) 0.010(2) 0.0112(19) 0.0135(19)
C21 0.025(2) 0.027(3) 0.028(3) 0.006(2) 0.0061(18) 0.0099(19)
C22 0.024(2) 0.027(3) 0.033(3) 0.009(2) 0.0095(18) 0.0052(19)
C23 0.0223(19) 0.019(2) 0.032(3) 0.009(2) 0.0028(18) 0.0054(17)
C24 0.0212(19) 0.024(2) 0.029(2) 0.010(2) 0.0037(18) 0.0073(17)
C25 0.024(2) 0.022(2) 0.028(3) 0.009(2) 0.0058(18) 0.0028(18)
C26 0.0221(19) 0.021(2) 0.026(2) 0.009(2) 0.0062(17) 0.0081(18)
C27 0.0203(19) 0.021(2) 0.029(2) 0.003(2) 0.0067(17) 0.0054(17)
C28 0.0200(19) 0.024(2) 0.027(2) 0.005(2) 0.0042(17) 0.0016(18)
C29 0.0220(19) 0.020(2) 0.039(3) 0.015(2) 0.0068(19) 0.0091(17)
C30 0.0187(19) 0.029(3) 0.032(3) 0.014(2) 0.0090(18) 0.0070(18)
C31 0.024(2) 0.040(3) 0.031(3) 0.017(2) 0.0097(19) 0.0062(19)
C32 0.027(2) 0.036(3) 0.025(2) 0.011(2) 0.0080(18) 0.0054(19)
C33 0.024(2) 0.035(3) 0.029(3) 0.010(2) 0.0094(18) 0.0097(19)
C34 0.032(2) 0.032(3) 0.037(3) 0.011(2) 0.0127(19) 0.008(2)
C46 0.050(3) 0.070(4) 0.044(3) 0.024(3) -0.007(2) -0.022(3)
C47 0.022(2) 0.128(5) 0.067(4) 0.068(4) 0.012(2) 0.025(3)
C48 0.0238(19) 0.028(3) 0.040(3) 0.012(2) 0.0112(18) 0.0086(18)
C49 0.025(2) 0.031(3) 0.039(3) 0.011(2) 0.0098(19) 0.0082(19)
C50 0.045(3) 0.037(3) 0.054(3) 0.017(3) -0.005(2) -0.005(2)
C51 0.021(2) 0.068(3) 0.067(3) 0.043(3) 0.013(2) 0.011(2)
C52 0.028(2) 0.047(3) 0.050(3) 0.023(3) 0.018(2) 0.019(2)
C53 0.040(2) 0.039(3) 0.042(3) 0.016(3) 0.014(2) 0.020(2)
C65 0.031(2) 0.024(3) 0.039(3) 0.013(2) 0.014(2) 0.0112(19)
C66 0.032(2) 0.036(3) 0.035(3) 0.013(2) 0.0096(19) 0.0129(19)
C67 0.028(2) 0.053(3) 0.040(3) 0.017(3) 0.014(2) 0.013(2)
C68 0.026(2) 0.052(3) 0.040(3) 0.016(3) 0.012(2) 0.015(2)
C69 0.029(2) 0.057(3) 0.035(3) 0.013(2) 0.0085(19) 0.015(2)
C70 0.031(2) 0.044(3) 0.037(3) 0.015(2) 0.012(2) 0.017(2)
C71 0.025(2) 0.085(4) 0.041(3) 0.013(3) 0.009(2) 0.014(2)
C72 0.030(2) 0.146(6) 0.057(4) 0.005(4) 0.020(2) 0.020(3)
C73 0.034(3) 0.067(4) 0.099(5) 0.016(3) 0.011(3) 0.021(3)
C74 0.026(2) 0.073(4) 0.063(4) 0.020(3) 0.014(2) 0.016(2)
C75 0.037(3) 0.078(4) 0.062(4) 0.024(3) 0.012(2) 0.012(3)
C76 0.042(3) 0.074(4) 0.083(4) 0.022(4) 0.006(3) 0.009(3)
C77 0.052(3) 0.070(4) 0.080(4) 0.030(4) -0.004(3) 0.008(3)
C78 0.051(3) 0.073(4) 0.079(4) 0.022(4) 0.004(3) 0.006(3)
C79 0.047(3) 0.073(4) 0.075(4) 0.022(3) 0.011(3) 0.012(3)
C80 0.053(3) 0.079(4) 0.062(4) 0.009(3) -0.004(3) 0.008(3)
C81 0.050(3) 0.116(5) 0.088(5) -0.005(4) 0.003(3) 0.022(3)
C82 0.0184(19) 0.024(2) 0.033(3) 0.013(2) 0.0087(18) 0.0068(18)
C83 0.020(2) 0.041(3) 0.040(3) -0.006(2) 0.0016(19) 0.0019(19)
C84 0.028(2) 0.044(3) 0.049(3) -0.006(2) 0.010(2) 0.010(2)
C85 0.029(2) 0.025(3) 0.043(3) 0.013(2) 0.015(2) 0.0120(19)
C86 0.022(2) 0.032(3) 0.060(3) 0.001(3) 0.006(2) 0.0023(19)
C87 0.027(2) 0.032(3) 0.053(3) 0.004(2) 0.017(2) 0.011(2)
C88 0.026(2) 0.031(3) 0.049(3) 0.015(2) 0.018(2) 0.0118(19)
C89 0.024(2) 0.038(3) 0.114(4) 0.015(3) 0.028(2) 0.011(2)
C90 0.050(3) 0.063(3) 0.070(4) 0.032(3) 0.035(3) 0.035(3)
C91 0.029(2) 0.038(3) 0.037(3) 0.011(2) 0.0118(19) 0.0150(19)
C92 0.037(2) 0.046(3) 0.054(3) 0.014(3) 0.018(2) 0.022(2)
C93 0.041(2) 0.033(3) 0.052(3) 0.006(2) 0.013(2) 0.018(2)
C94 0.045(3) 0.045(3) 0.055(3) 0.004(3) 0.011(2) 0.023(2)
C95 0.046(3) 0.064(4) 0.050(3) 0.005(3) 0.006(2) 0.023(3)
C96 0.052(3) 0.055(3) 0.061(4) 0.011(3) 0.008(3) 0.025(3)
C97 0.041(3) 0.057(4) 0.069(4) 0.012(3) 0.017(2) 0.020(2)
C98 0.079(4) 0.054(4) 0.106(5) 0.000(4) 0.031(3) 0.000(3)
C99 0.0179(19) 0.022(2) 0.029(2) 0.012(2) 0.0070(17) 0.0061(18)
C100 0.020(2) 0.034(3) 0.052(3) -0.003(2) 0.006(2) 0.0063(19)
C101 0.029(2) 0.037(3) 0.057(3) 0.005(3) 0.016(2) 0.012(2)
C102 0.0207(19) 0.022(2) 0.036(3) 0.007(2) 0.0064(18) 0.0025(19)
C103 0.024(2) 0.040(3) 0.055(3) -0.006(3) 0.008(2) 0.001(2)
C104 0.029(2) 0.045(3) 0.051(3) -0.002(3) 0.013(2) 0.014(2)
C105 0.0181(19) 0.027(3) 0.043(3) 0.011(2) 0.0056(19) 0.0061(18)
C106 0.023(2) 0.043(3) 0.052(3) 0.012(2) 0.014(2) 0.0164(19)
C107 0.025(2) 0.057(3) 0.055(3) 0.007(3) 0.002(2) 0.011(2)
C108 0.027(2) 0.045(3) 0.076(4) 0.023(3) 0.020(2) 0.009(2)
C109 0.024(2) 0.032(3) 0.031(3) 0.017(2) 0.0111(18) 0.0085(19)
C110 0.023(2) 0.036(3) 0.058(3) 0.003(3) 0.011(2) -0.005(2)
C111 0.037(2) 0.033(3) 0.057(3) -0.004(2) 0.018(2) 0.002(2)
C112 0.026(2) 0.033(3) 0.036(3) 0.008(2) 0.0083(19) 0.0086(19)
C113 0.019(2) 0.054(3) 0.054(3) -0.011(3) 0.006(2) 0.006(2)
C114 0.022(2) 0.042(3) 0.057(3) -0.005(2) 0.010(2) 0.007(2)
C115 0.036(2) 0.045(3) 0.040(3) 0.006(3) 0.011(2) 0.021(2)
C116 0.030(2) 0.066(4) 0.063(4) -0.006(3) 0.013(2) 0.015(2)
C117 0.068(3) 0.067(4) 0.050(3) 0.015(3) 0.009(3) 0.042(3)
C118 0.034(2) 0.036(3) 0.047(3) 0.004(2) 0.013(2) 0.014(2)
C119 0.045(2) 0.032(3) 0.040(3) 0.008(2) 0.014(2) 0.010(2)
C120 0.043(3) 0.041(3) 0.045(3) 0.014(3) 0.011(2) 0.009(2)
C121 0.047(3) 0.040(3) 0.045(3) 0.011(3) 0.011(2) 0.013(2)
C122 0.057(3) 0.050(3) 0.040(3) 0.008(3) 0.006(2) 0.012(2)
C123 0.050(3) 0.052(3) 0.048(3) 0.012(3) 0.013(2) 0.013(2)
C124 0.069(3) 0.052(4) 0.058(4) 0.010(3) 0.006(3) 0.012(3)
C125 0.086(4) 0.080(4) 0.057(4) 0.022(3) -0.004(3) 0.023(3)
C126 0.025(2) 0.036(3) 0.028(3) 0.012(2) 0.0071(18) 0.010(2)
C127 0.027(2) 0.030(3) 0.037(3) 0.011(2) 0.0092(19) 0.0066(19)
C128 0.027(2) 0.032(3) 0.038(3) 0.012(2) 0.0105(19) 0.013(2)
C129 0.025(2) 0.029(3) 0.029(3) 0.008(2) 0.0049(18) 0.006(2)
C130 0.029(2) 0.028(3) 0.071(4) 0.006(3) 0.014(2) 0.006(2)
C131 0.031(2) 0.028(3) 0.058(3) 0.006(2) 0.014(2) 0.013(2)
C132 0.021(2) 0.033(3) 0.037(3) 0.003(2) 0.0030(18) 0.0077(19)
C133 0.039(3) 0.073(4) 0.049(3) -0.005(3) 0.002(2) 0.021(2)
C134 0.033(2) 0.037(3) 0.081(4) 0.010(3) 0.018(2) 0.003(2)
C135 0.021(2) 0.041(3) 0.039(3) 0.008(2) 0.0036(19) 0.0051(19)
C136 0.031(2) 0.051(3) 0.043(3) 0.011(3) 0.009(2) 0.014(2)
C137 0.043(3) 0.063(4) 0.052(3) 0.003(3) 0.014(2) 0.020(2)
C138 0.057(3) 0.077(4) 0.059(4) 0.003(3) 0.022(3) 0.016(3)
C139 0.060(3) 0.062(4) 0.047(3) 0.009(3) 0.019(3) 0.007(3)
C140 0.071(3) 0.067(4) 0.053(4) 0.006(3) 0.022(3) -0.001(3)
C141 0.092(4) 0.060(4) 0.048(4) 0.005(3) 0.020(3) 0.010(3)
C142 0.123(5) 0.075(4) 0.052(4) 0.009(3) 0.024(3) 0.000(4)

loop_
_atom_type_symbol
_atom_type_description
_atom_type_scat_dispersion_real
_atom_type_scat_dispersion_imag
_atom_type_scat_source
C C 0.0033 0.0016 'International Tables Vol C Tables 4.2.6.8 and 6.1.1.4'
H H 0.0000 0.0000 'International Tables Vol C Tables 4.2.6.8 and 6.1.1.4'
N N 0.0061 0.0033 'International Tables Vol C Tables 4.2.6.8 and 6.1.1.4'

loop_
_geom_angle_atom_site_label_1
_geom_angle_atom_site_label_2
_geom_angle_atom_site_label_3
_geom_angle
C32 N1 C31 120.0(3)
C32 N1 H1N 123(2)
C31 N1 H1N 106(2)
C29 N2 C28 119.7(3)
C29 N2 H2N 117(2)
C28 N2 H2N 115(2)
C26 N3 C25 119.4(3)
C26 N3 H3N 118(2)
C25 N3 H3N 111(2)
C23 N4 C22 119.9(3)
C23 N4 H4N 116(2)
C22 N4 H4N 114(2)
C34 C1 C2 116.3(4)
C34 C1 C35 121.2(3)
C2 C1 C35 122.5(3)
C3 C2 C1 123.2(3)
C3 C2 H2 118.4
C1 C2 H2 118.4
C2 C3 C32 119.2(3)
C2 C3 C4 123.0(3)
C32 C3 C4 117.8(3)
C5 C4 C46 108.3(4)
C5 C4 C3 108.9(3)
C46 C4 C3 107.9(3)
C5 C4 C47 112.0(3)
C46 C4 C47 108.6(3)
C3 C4 C47 111.1(3)
C6 C5 C31 116.8(3)
C6 C5 C4 124.4(3)
C31 C5 C4 118.3(3)
C7 C6 C5 123.7(3)
C7 C6 H6 118.1
C5 C6 H6 118.1
C6 C7 C29 118.0(3)
C6 C7 C8 124.2(3)
C29 C7 C8 117.8(3)
C7 C8 C9 108.5(3)
C7 C8 C48 111.9(3)
C9 C8 C48 111.2(3)
C7 C8 C49 109.0(3)
C9 C8 C49 108.0(3)
C48 C8 C49 108.1(3)
C10 C9 C28 117.5(3)
C10 C9 C8 123.8(3)
C28 C9 C8 118.6(3)
C11 C10 C9 123.1(3)
C11 C10 H10 118.4
C9 C10 H10 118.4
C10 C11 C26 118.2(3)
C10 C11 C12 123.1(3)
C26 C11 C12 118.7(3)
C13 C12 C11 108.8(3)
C13 C12 C51 112.5(3)
C11 C12 C51 111.5(3)
C13 C12 C50 108.0(3)
C11 C12 C50 108.0(3)
C51 C12 C50 107.8(3)
C25 C13 C14 117.7(3)
C25 C13 C12 118.8(3)
C14 C13 C12 123.3(3)
C15 C14 C13 122.9(3)
C15 C14 H14 118.5
C13 C14 H14 118.5
C14 C15 C23 118.1(3)
C14 C15 C16 124.4(3)
C23 C15 C16 117.5(3)
C17 C16 C53 108.9(3)
C17 C16 C15 108.8(3)
C53 C16 C15 107.8(3)
C17 C16 C52 112.2(3)
C53 C16 C52 107.7(3)
C15 C16 C52 111.3(3)
C18 C17 C22 117.4(3)
C18 C17 C16 125.1(3)
C22 C17 C16 117.3(3)
C19 C18 C17 123.6(3)
C19 C18 H18 118.2
C17 C18 H18 118.2
C18 C19 C20 116.3(3)
C18 C19 C54 124.4(3)
C20 C19 C54 119.3(3)
C19 C20 C21 123.5(3)
C19 C20 H20 118.3
C21 C20 H20 118.3
C22 C21 C20 117.9(3)
C22 C21 C65 124.3(3)
C20 C21 C65 117.8(3)
C21 C22 N4 121.9(3)
C21 C22 C17 120.6(3)
N4 C22 C17 117.3(3)
C15 C23 N4 118.0(3)
C15 C23 C24 121.1(3)
N4 C23 C24 120.9(3)
C25 C24 C23 118.7(3)
C25 C24 C82 119.7(3)
C23 C24 C82 121.0(3)
C13 C25 C24 121.2(3)
C13 C25 N3 118.4(3)
C24 C25 N3 120.4(3)
C11 C26 C27 120.6(3)
C11 C26 N3 118.5(3)
C27 C26 N3 120.9(3)
C28 C27 C26 118.6(3)
C28 C27 C99 119.8(3)
C26 C27 C99 121.4(3)
C9 C28 C27 121.3(3)
C9 C28 N2 117.4(3)
C27 C28 N2 121.3(3)
N2 C29 C7 118.6(3)
N2 C29 C30 121.0(3)
C7 C29 C30 120.4(3)
C31 C30 C29 119.1(3)
C31 C30 C109 118.8(3)
C29 C30 C109 121.1(3)
C30 C31 C5 121.6(3)
C30 C31 N1 120.4(3)
C5 C31 N1 117.9(3)
N1 C32 C3 118.9(3)
N1 C32 C33 121.7(3)
C3 C32 C33 119.4(4)
C34 C33 C32 119.0(3)
C34 C33 C126 117.8(3)
C32 C33 C126 123.0(3)
C1 C34 C33 122.9(3)
C1 C34 H34 118.5
C33 C34 H34 118.5
C36 C35 C36D 20.6(6)
C36 C35 C37D 92.0(6)
C36D C35 C37D 108.2(6)
C36 C35 C37 110.3(6)
C36D C35 C37 123.4(6)
C37D C35 C37 20.8(6)
C36 C35 C1 108.5(5)
C36D C35 C1 112.2(5)
C37D C35 C1 111.0(5)
C37 C35 C1 111.9(5)
C36 C35 C38D 128.1(6)
C36D C35 C38D 108.8(5)
C37D C35 C38D 111.5(6)
C37 C35 C38D 91.9(5)
C1 C35 C38D 105.0(5)
C36 C35 C38 107.7(5)
C36D C35 C38 87.7(5)
C37D C35 C38 125.4(6)
C37 C35 C38 108.5(5)
C1 C35 C38 109.7(5)
C38D C35 C38 21.7(5)
C35 C36 H36A 109.5
C35 C36 H36B 109.5
H36A C36 H36B 109.5
C35 C36 H36C 109.5
H36A C36 H36C 109.5
H36B C36 H36C 109.5
C35 C37 H37A 109.5
C35 C37 H37B 109.5
H37A C37 H37B 109.5
C35 C37 H37C 109.5
H37A C37 H37C 109.5
H37B C37 H37C 109.5
C39 C38 C35 113.7(7)
C39 C38 H38A 108.8
C35 C38 H38A 108.8
C39 C38 H38B 108.8
C35 C38 H38B 108.8
H38A C38 H38B 107.7
C38 C39 C40 117.7(8)
C38 C39 H39A 107.9
C40 C39 H39A 107.9
C38 C39 H39B 107.9
C40 C39 H39B 107.9
H39A C39 H39B 107.2
C41 C40 C39 115.1(9)
C41 C40 H40A 108.5
C39 C40 H40A 108.5
C41 C40 H40B 108.5
C39 C40 H40B 108.5
H40A C40 H40B 107.5
C40 C41 C42 112.9(9)
C40 C41 H41A 109.0
C42 C41 H41A 109.0
C40 C41 H41B 109.0
C42 C41 H41B 109.0
H41A C41 H41B 107.8
C43 C42 C41 114.5(9)
C43 C42 H42A 108.6
C41 C42 H42A 108.6
C43 C42 H42B 108.6
C41 C42 H42B 108.6
H42A C42 H42B 107.6
C42 C43 C44 115.8(9)
C42 C43 H43A 108.3
C44 C43 H43A 108.3
C42 C43 H43B 108.3
C44 C43 H43B 108.3
H43A C43 H43B 107.4
C43 C44 C45 112.4(8)
C43 C44 H44A 109.1
C45 C44 H44A 109.1
C43 C44 H44B 109.1
C45 C44 H44B 109.1
H44A C44 H44B 107.9
C44 C45 H45A 109.5
C44 C45 H45B 109.5
H45A C45 H45B 109.5
C44 C45 H45C 109.5
H45A C45 H45C 109.5
H45B C45 H45C 109.5
C35 C36D H36D 109.5
C35 C36D H36E 109.5
H36D C36D H36E 109.5
C35 C36D H36F 109.5
H36D C36D H36F 109.5
H36E C36D H36F 109.5
C35 C37D H37D 109.5
C35 C37D H37E 109.5
H37D C37D H37E 109.5
C35 C37D H37F 109.5
H37D C37D H37F 109.5
H37E C37D H37F 109.5
C39D C38D C35 117.1(7)
C39D C38D H38C 108.0
C35 C38D H38C 108.0
C39D C38D H38D 108.0
C35 C38D H38D 108.0
H38C C38D H38D 107.3
C38D C39D C40D 113.5(8)
C38D C39D H39C 108.9
C40D C39D H39C 108.9
C38D C39D H39D 108.9
C40D C39D H39D 108.9
H39C C39D H39D 107.7
C41D C40D C39D 114.0(9)
C41D C40D H40C 108.8
C39D C40D H40C 108.8
C41D C40D H40D 108.8
C39D C40D H40D 108.8
H40C C40D H40D 107.7
C40D C41D C42D 113.3(9)
C40D C41D H41C 108.9
C42D C41D H41C 108.9
C40D C41D H41D 108.9
C42D C41D H41D 108.9
H41C C41D H41D 107.7
C43D C42D C41D 115.6(9)
C43D C42D H42C 108.4
C41D C42D H42C 108.4
C43D C42D H42D 108.4
C41D C42D H42D 108.4
H42C C42D H42D 107.4
C42D C43D C44D 114.4(9)
C42D C43D H43C 108.7
C44D C43D H43C 108.7
C42D C43D H43D 108.7
C44D C43D H43D 108.7
H43C C43D H43D 107.6
C43D C44D C45D 111.0(9)
C43D C44D H44C 109.4
C45D C44D H44C 109.4
C43D C44D H44D 109.4
C45D C44D H44D 109.4
H44C C44D H44D 108.0
C44D C45D H45D 109.5
C44D C45D H45E 109.5
H45D C45D H45E 109.5
C44D C45D H45F 109.5
H45D C45D H45F 109.5
H45E C45D H45F 109.5
C4 C46 H46A 109.5
C4 C46 H46B 109.5
H46A C46 H46B 109.5
C4 C46 H46C 109.5
H46A C46 H46C 109.5
H46B C46 H46C 109.5
C4 C47 H47A 109.5
C4 C47 H47B 109.5
H47A C47 H47B 109.5
C4 C47 H47C 109.5
H47A C47 H47C 109.5
H47B C47 H47C 109.5
C8 C48 H48A 109.5
C8 C48 H48B 109.5
H48A C48 H48B 109.5
C8 C48 H48C 109.5
H48A C48 H48C 109.5
H48B C48 H48C 109.5
C8 C49 H49A 109.5
C8 C49 H49B 109.5
H49A C49 H49B 109.5
C8 C49 H49C 109.5
H49A C49 H49C 109.5
H49B C49 H49C 109.5
C12 C50 H50A 109.5
C12 C50 H50B 109.5
H50A C50 H50B 109.5
C12 C50 H50C 109.5
H50A C50 H50C 109.5
H50B C50 H50C 109.5
C12 C51 H51A 109.5
C12 C51 H51B 109.5
H51A C51 H51B 109.5
C12 C51 H51C 109.5
H51A C51 H51C 109.5
H51B C51 H51C 109.5
C16 C52 H52A 109.5
C16 C52 H52B 109.5
H52A C52 H52B 109.5
C16 C52 H52C 109.5
H52A C52 H52C 109.5
H52B C52 H52C 109.5
C16 C53 H53A 109.5
C16 C53 H53B 109.5
H53A C53 H53B 109.5
C16 C53 H53C 109.5
H53A C53 H53C 109.5
H53B C53 H53C 109.5
C56D C54 C55 124.2(6)
C56D C54 C55D 115.1(7)
C55 C54 C55D 17.7(7)
C56D C54 C57 86.7(5)
C55 C54 C57 109.9(5)
C55D C54 C57 126.8(7)
C56D C54 C19 113.5(5)
C55 C54 C19 111.0(4)
C55D C54 C19 106.1(6)
C57 C54 C19 107.8(4)
C56D C54 C56 26.8(5)
C55 C54 C56 105.4(5)
C55D C54 C56 92.1(6)
C57 C54 C56 112.1(4)
C19 C54 C56 110.6(4)
C56D C54 C57D 108.8(6)
C55 C54 C57D 84.9(6)
C55D C54 C57D 102.5(7)
C57 C54 C57D 26.7(5)
C19 C54 C57D 110.2(5)
C56 C54 C57D 130.3(5)
C54 C55 H55A 109.5
C54 C55 H55B 109.5
H55A C55 H55B 109.5
C54 C55 H55C 109.5
H55A C55 H55C 109.5
H55B C55 H55C 109.5
C54 C56 H56A 109.5
C54 C56 H56B 109.5
H56A C56 H56B 109.5
C54 C56 H56C 109.5
H56A C56 H56C 109.5
H56B C56 H56C 109.5
C58 C57 C54 122.6(7)
C58 C57 H57A 106.7
C54 C57 H57A 106.7
C58 C57 H57B 106.7
C54 C57 H57B 106.7
H57A C57 H57B 106.6
C57 C58 C59 114.5(8)
C57 C58 H58A 108.6
C59 C58 H58A 108.6
C57 C58 H58B 108.6
C59 C58 H58B 108.6
H58A C58 H58B 107.6
C60 C59 C58 117.4(10)
C60 C59 H59A 108.0
C58 C59 H59A 108.0
C60 C59 H59B 108.0
C58 C59 H59B 108.0
H59A C59 H59B 107.2
C59 C60 C61 97.4(10)
C59 C60 H60A 112.3
C61 C60 H60A 112.3
C59 C60 H60B 112.3
C61 C60 H60B 112.3
H60A C60 H60B 109.9
C62 C61 C60 129(3)
C62 C61 H61A 105.1
C60 C61 H61A 105.1
C62 C61 H61B 105.1
C60 C61 H61B 105.1
H61A C61 H61B 105.9
C61 C62 C63 144(4)
C61 C62 H62A 100.9
C63 C62 H62A 100.9
C61 C62 H62B 100.9
C63 C62 H62B 100.9
H62A C62 H62B 104.4
C64 C63 C62 111.6(12)
C64 C63 H63A 109.3
C62 C63 H63A 109.3
C64 C63 H63B 109.3
C62 C63 H63B 109.3
H63A C63 H63B 108.0
C63 C64 H64A 109.5
C63 C64 H64B 109.5
H64A C64 H64B 109.5
C63 C64 H64C 109.5
H64A C64 H64C 109.5
H64B C64 H64C 109.5
C54 C55D H55D 109.5
C54 C55D H55E 109.5
H55D C55D H55E 109.5
C54 C55D H55F 109.5
H55D C55D H55F 109.5
H55E C55D H55F 109.5
C54 C56D H56D 109.5
C54 C56D H56E 109.5
H56D C56D H56E 109.5
C54 C56D H56F 109.5
H56D C56D H56F 109.5
H56E C56D H56F 109.5
C58D C57D C54 122.7(11)
C58D C57D H57C 106.7
C54 C57D H57C 106.7
C58D C57D H57D 106.7
C54 C57D H57D 106.7
H57C C57D H57D 106.6
C57D C58D C59D 130.4(14)
C57D C58D H58C 104.7
C59D C58D H58C 104.7
C57D C58D H58D 104.7
C59D C58D H58D 104.7
H58C C58D H58D 105.7
C60D C59D C58D 123.1(16)
C60D C59D H59C 106.6
C58D C59D H59C 106.6
C60D C59D H59D 106.6
C58D C59D H59D 106.6
H59C C59D H59D 106.5
C59D C60D C61D 93.6(14)
C59D C60D H60C 113.0
C61D C60D H60C 113.0
C59D C60D H60D 113.0
C61D C60D H60D 113.0
H60C C60D H60D 110.4
C62D C61D C60D 146(5)
C62D C61D H61C 100.3
C60D C61D H61C 100.3
C62D C61D H61D 100.3
C60D C61D H61D 100.3
H61C C61D H61D 104.3
C61D C62D C63D 131(5)
C61D C62D H62C 104.6
C63D C62D H62C 104.6
C61D C62D H62D 104.6
C63D C62D H62D 104.6
H62C C62D H62D 105.7
C64D C63D C62D 112.7(16)
C64D C63D H63C 109.1
C62D C63D H63C 109.1
C64D C63D H63D 109.1
C62D C63D H63D 109.1
H63C C63D H63D 107.8
C63D C64D H64D 109.5
C63D C64D H64E 109.5
H64D C64D H64E 109.5
C63D C64D H64F 109.5
H64D C64D H64F 109.5
H64E C64D H64F 109.5
C70 C65 C66 117.0(3)
C70 C65 C21 118.3(3)
C66 C65 C21 124.6(4)
C67 C66 C65 120.8(4)
C67 C66 H66 119.6
C65 C66 H66 119.6
C68 C67 C66 122.3(3)
C68 C67 H67 118.8
C66 C67 H67 118.8
C67 C68 C69 116.8(3)
C67 C68 C71 123.9(3)
C69 C68 C71 119.2(4)
C70 C69 C68 121.2(4)
C70 C69 H69 119.4
C68 C69 H69 119.4
C69 C70 C65 121.9(3)
C69 C70 H70 119.1
C65 C70 H70 119.1
C72 C71 C68 111.6(4)
C72 C71 C74 110.2(4)
C68 C71 C74 109.2(4)
C72 C71 C73 106.9(4)
C68 C71 C73 107.4(3)
C74 C71 C73 111.6(4)
C71 C72 H72A 109.5
C71 C72 H72B 109.5
H72A C72 H72B 109.5
C71 C72 H72C 109.5
H72A C72 H72C 109.5
H72B C72 H72C 109.5
C71 C73 H73A 109.5
C71 C73 H73B 109.5
H73A C73 H73B 109.5
C71 C73 H73C 109.5
H73A C73 H73C 109.5
H73B C73 H73C 109.5
C75 C74 C71 113.9(4)
C75 C74 H74A 108.8
C71 C74 H74A 108.8
C75 C74 H74B 108.8
C71 C74 H74B 108.8
H74A C74 H74B 107.7
C74 C75 C76 114.0(4)
C74 C75 H75A 108.7
C76 C75 H75A 108.7
C74 C75 H75B 108.7
C76 C75 H75B 108.7
H75A C75 H75B 107.6
C75 C76 C77 110.7(4)
C75 C76 H76A 109.5
C77 C76 H76A 109.5
C75 C76 H76B 109.5
C77 C76 H76B 109.5
H76A C76 H76B 108.1
C78 C77 C76 115.8(4)
C78 C77 H77A 108.3
C76 C77 H77A 108.3
C78 C77 H77B 108.3
C76 C77 H77B 108.3
H77A C77 H77B 107.4
C77 C78 C79 114.3(4)
C77 C78 H78A 108.7
C79 C78 H78A 108.7
C77 C78 H78B 108.7
C79 C78 H78B 108.7
H78A C78 H78B 107.6
C80 C79 C78 116.1(4)
C80 C79 H79A 108.3
C78 C79 H79A 108.3
C80 C79 H79B 108.3
C78 C79 H79B 108.3
H79A C79 H79B 107.4
C79 C80 C81 111.6(4)
C79 C80 H80A 109.3
C81 C80 H80A 109.3
C79 C80 H80B 109.3
C81 C80 H80B 109.3
H80A C80 H80B 108.0
C80 C81 H81A 109.5
C80 C81 H81B 109.5
H81A C81 H81B 109.5
C80 C81 H81C 109.5
H81A C81 H81C 109.5
H81B C81 H81C 109.5
C83 C82 C87 117.2(3)
C83 C82 C24 119.1(3)
C87 C82 C24 123.7(4)
C82 C83 C84 122.5(4)
C82 C83 H83A 118.7
C84 C83 H83A 118.7
C83 C84 C85 121.0(4)
C83 C84 H84A 119.5
C85 C84 H84A 119.5
C86 C85 C84 116.5(3)
C86 C85 C88 123.9(4)
C84 C85 C88 119.6(4)
C85 C86 C87 122.0(4)
C85 C86 H86A 119.0
C87 C86 H86A 119.0
C82 C87 C86 120.7(4)
C82 C87 H87A 119.6
C86 C87 H87A 119.6
C89 C88 C91 109.9(3)
C89 C88 C90 109.1(3)
C91 C88 C90 110.3(3)
C89 C88 C85 111.1(3)
C91 C88 C85 108.7(3)
C90 C88 C85 107.7(3)
C88 C89 H89A 109.5
C88 C89 H89B 109.5
H89A C89 H89B 109.5
C88 C89 H89C 109.5
H89A C89 H89C 109.5
H89B C89 H89C 109.5
C88 C90 H90A 109.5
C88 C90 H90B 109.5
H90A C90 H90B 109.5
C88 C90 H90C 109.5
H90A C90 H90C 109.5
H90B C90 H90C 109.5
C92 C91 C88 116.3(3)
C92 C91 H91A 108.2
C88 C91 H91A 108.2
C92 C91 H91B 108.2
C88 C91 H91B 108.2
H91A C91 H91B 107.4
C93 C92 C91 111.9(3)
C93 C92 H92A 109.2
C91 C92 H92A 109.2
C93 C92 H92B 109.2
C91 C92 H92B 109.2
H92A C92 H92B 107.9
C92 C93 C94 114.8(3)
C92 C93 H93A 108.6
C94 C93 H93A 108.6
C92 C93 H93B 108.6
C94 C93 H93B 108.6
H93A C93 H93B 107.6
C95 C94 C93 113.4(4)
C95 C94 H94A 108.9
C93 C94 H94A 108.9
C95 C94 H94B 108.9
C93 C94 H94B 108.9
H94A C94 H94B 107.7
C94 C95 C96 113.1(4)
C94 C95 H95A 108.9
C96 C95 H95A 108.9
C94 C95 H95B 108.9
C96 C95 H95B 108.9
H95A C95 H95B 107.8
C97 C96 C95 114.4(4)
C97 C96 H96A 108.7
C95 C96 H96A 108.7
C97 C96 H96B 108.7
C95 C96 H96B 108.7
H96A C96 H96B 107.6
C98 C97 C96 113.9(4)
C98 C97 H97A 108.8
C96 C97 H97A 108.8
C98 C97 H97B 108.8
C96 C97 H97B 108.8
H97A C97 H97B 107.7
C97 C98 H98A 109.5
C97 C98 H98B 109.5
H98A C98 H98B 109.5
C97 C98 H98C 109.5
H98A C98 H98C 109.5
H98B C98 H98C 109.5
C100 C99 C104 116.9(3)
C100 C99 C27 124.4(3)
C104 C99 C27 118.8(3)
C99 C100 C101 121.4(4)
C99 C100 H10A 119.3
C101 C100 H10A 119.3
C102 C101 C100 122.5(4)
C102 C101 H10B 118.8
C100 C101 H10B 118.8
C101 C102 C103 116.4(3)
C101 C102 C105 124.5(3)
C103 C102 C105 119.1(3)
C104 C103 C102 121.3(4)
C104 C103 H10C 119.4
C102 C103 H10C 119.4
C103 C104 C99 121.6(4)
C103 C104 H10D 119.2
C99 C104 H10D 119.2
C102 C105 C107 109.4(3)
C102 C105 C106 112.2(3)
C107 C105 C106 108.6(3)
C102 C105 C108 108.0(3)
C107 C105 C108 109.8(3)
C106 C105 C108 108.7(3)
C105 C106 H10E 109.5
C105 C106 H10F 109.5
H10E C106 H10F 109.5
C105 C106 H10G 109.5
H10E C106 H10G 109.5
H10F C106 H10G 109.5
C105 C107 H10H 109.5
C105 C107 H10I 109.5
H10H C107 H10I 109.5
C105 C107 H10J 109.5
H10H C107 H10J 109.5
H10I C107 H10J 109.5
C105 C108 H10K 109.5
C105 C108 H10L 109.5
H10K C108 H10L 109.5
C105 C108 H10M 109.5
H10K C108 H10M 109.5
H10L C108 H10M 109.5
C114 C109 C110 117.4(3)
C114 C109 C30 126.2(4)
C110 C109 C30 116.4(3)
C109 C110 C111 122.5(4)
C109 C110 H11A 118.7
C111 C110 H11A 118.7
C110 C111 C112 120.9(4)
C110 C111 H11B 119.5
C112 C111 H11B 119.5
C113 C112 C111 116.3(3)
C113 C112 C115 124.2(3)
C111 C112 C115 119.5(4)
C112 C113 C114 122.6(4)
C112 C113 H11C 118.7
C114 C113 H11C 118.7
C109 C114 C113 120.2(4)
C109 C114 H11D 119.9
C113 C114 H11D 119.9
C112 C115 C117 108.0(3)
C112 C115 C116 112.0(3)
C117 C115 C116 109.5(3)
C112 C115 C118 110.6(3)
C117 C115 C118 107.5(4)
C116 C115 C118 109.2(3)
C115 C116 H11E 109.5
C115 C116 H11F 109.5
H11E C116 H11F 109.5
C115 C116 H11G 109.5
H11E C116 H11G 109.5
H11F C116 H11G 109.5
C115 C117 H11H 109.5
C115 C117 H11I 109.5
H11H C117 H11I 109.5
C115 C117 H11J 109.5
H11H C117 H11J 109.5
H11I C117 H11J 109.5
C119 C118 C115 116.6(3)
C119 C118 H11K 108.1
C115 C118 H11K 108.1
C119 C118 H11L 108.1
C115 C118 H11L 108.1
H11K C118 H11L 107.3
C121 C119 C118 113.2(3)
C121 C119 H11M 108.9
C118 C119 H11M 108.9
C121 C119 H11N 108.9
C118 C119 H11N 108.9
H11M C119 H11N 107.8
C121 C120 C122 112.9(4)
C121 C120 H12A 109.0
C122 C120 H12A 109.0
C121 C120 H12B 109.0
C122 C120 H12B 109.0
H12A C120 H12B 107.8
C120 C121 C119 115.1(4)
C120 C121 H12C 108.5
C119 C121 H12C 108.5
C120 C121 H12D 108.5
C119 C121 H12D 108.5
H12C C121 H12D 107.5
C120 C122 C123 115.2(4)
C120 C122 H12E 108.5
C123 C122 H12E 108.5
C120 C122 H12F 108.5
C123 C122 H12F 108.5
H12E C122 H12F 107.5
C124 C123 C122 112.7(4)
C124 C123 H12G 109.0
C122 C123 H12G 109.0
C124 C123 H12H 109.0
C122 C123 H12H 109.0
H12G C123 H12H 107.8
C123 C124 C125 115.2(4)
C123 C124 H12I 108.5
C125 C124 H12I 108.5
C123 C124 H12J 108.5
C125 C124 H12J 108.5
H12I C124 H12J 107.5
C124 C125 H12K 109.5
C124 C125 H12L 109.5
H12K C125 H12L 109.5
C124 C125 H12M 109.5
H12K C125 H12M 109.5
H12L C125 H12M 109.5
C127 C126 C131 117.6(3)
C127 C126 C33 123.9(4)
C131 C126 C33 118.4(4)
C126 C127 C128 121.1(4)
C126 C127 H12N 119.5
C128 C127 H12N 119.5
C129 C128 C127 121.5(4)
C129 C128 H12O 119.3
C127 C128 H12O 119.3
C128 C129 C130 117.0(3)
C128 C129 C132 123.3(3)
C130 C129 C132 119.6(3)
C131 C130 C129 121.7(4)
C131 C130 H13A 119.2
C129 C130 H13A 119.2
C130 C131 C126 121.2(4)
C130 C131 H13B 119.4
C126 C131 H13B 119.4
C129 C132 C135 114.1(3)
C129 C132 C133 106.4(3)
C135 C132 C133 106.5(3)
C129 C132 C134 110.9(3)
C135 C132 C134 109.9(3)
C133 C132 C134 108.7(3)
C132 C133 H13C 109.5
C132 C133 H13D 109.5
H13C C133 H13D 109.5
C132 C133 H13E 109.5
H13C C133 H13E 109.5
H13D C133 H13E 109.5
C132 C134 H13F 109.5
C132 C134 H13G 109.5
H13F C134 H13G 109.5
C132 C134 H13H 109.5
H13F C134 H13H 109.5
H13G C134 H13H 109.5
C136 C135 C132 118.2(3)
C136 C135 H13I 107.8
C132 C135 H13I 107.8
C136 C135 H13R 107.8
C132 C135 H13R 107.8
H13I C135 H13R 107.1
C135 C136 C137 111.6(3)
C135 C136 H13J 109.3
C137 C136 H13J 109.3
C135 C136 H13K 109.3
C137 C136 H13K 109.3
H13J C136 H13K 108.0
C138 C137 C136 115.0(4)
C138 C137 H13L 108.5
C136 C137 H13L 108.5
C138 C137 H13M 108.5
C136 C137 H13M 108.5
H13L C137 H13M 107.5
C139 C138 C137 115.4(3)
C139 C138 H13N 108.4
C137 C138 H13N 108.4
C139 C138 H13O 108.4
C137 C138 H13O 108.4
H13N C138 H13O 107.5
C138 C139 C140 113.4(4)
C138 C139 H13P 108.9
C140 C139 H13P 108.9
C138 C139 H13Q 108.9
C140 C139 H13Q 108.9
H13P C139 H13Q 107.7
C141 C140 C139 113.9(4)
C141 C140 H14A 108.8
C139 C140 H14A 108.8
C141 C140 H14B 108.8
C139 C140 H14B 108.8
H14A C140 H14B 107.7
C140 C141 C142 114.0(4)
C140 C141 H14C 108.7
C142 C141 H14C 108.7
C140 C141 H14D 108.7
C142 C141 H14D 108.7
H14C C141 H14D 107.6
C141 C142 H14E 109.5
C141 C142 H14F 109.5
H14E C142 H14F 109.5
C141 C142 H14G 109.5
H14E C142 H14G 109.5
H14F C142 H14G 109.5

loop_
_geom_bond_atom_site_label_1
_geom_bond_atom_site_label_2
_geom_bond_distance
N1 C32 1.392(4)
N1 C31 1.410(4)
N1 H1N 0.81(3)
N2 C29 1.397(4)
N2 C28 1.416(4)
N2 H2N 0.82(3)
N3 C26 1.406(4)
N3 C25 1.409(4)
N3 H3N 0.85(3)
N4 C23 1.400(4)
N4 C22 1.402(4)
N4 H4N 0.82(3)
C1 C34 1.388(4)
C1 C2 1.389(5)
C1 C35 1.543(5)
C2 C3 1.384(5)
C2 H2 0.9500
C3 C32 1.396(4)
C3 C4 1.543(5)
C4 C5 1.513(5)
C4 C46 1.538(6)
C4 C47 1.545(5)
C5 C6 1.391(5)
C5 C31 1.401(4)
C6 C7 1.376(5)
C6 H6 0.9500
C7 C29 1.403(4)
C7 C8 1.517(4)
C8 C9 1.520(5)
C8 C48 1.542(4)
C8 C49 1.544(5)
C9 C10 1.387(4)
C9 C28 1.393(4)
C10 C11 1.379(4)
C10 H10 0.9500
C11 C26 1.396(4)
C11 C12 1.526(4)
C12 C13 1.521(5)
C12 C51 1.528(4)
C12 C50 1.544(6)
C13 C25 1.395(4)
C13 C14 1.396(4)
C14 C15 1.375(5)
C14 H14 0.9500
C15 C23 1.398(4)
C15 C16 1.528(5)
C16 C17 1.516(5)
C16 C53 1.527(5)
C16 C52 1.542(4)
C17 C18 1.396(4)
C17 C22 1.412(4)
C18 C19 1.377(5)
C18 H18 0.9500
C19 C20 1.389(4)
C19 C54 1.543(5)
C20 C21 1.394(4)
C20 H20 0.9500
C21 C22 1.389(5)
C21 C65 1.489(4)
C23 C24 1.401(4)
C24 C25 1.396(4)
C24 C82 1.505(4)
C26 C27 1.406(4)
C27 C28 1.395(5)
C27 C99 1.495(4)
C29 C30 1.405(4)
C30 C31 1.388(5)
C30 C109 1.504(4)
C32 C33 1.401(4)
C33 C34 1.391(5)
C33 C126 1.502(4)
C34 H34 0.9500
C35 C36 1.519(9)
C35 C36D 1.525(10)
C35 C37D 1.526(9)
C35 C37 1.531(8)
C35 C38D 1.544(8)
C35 C38 1.580(8)
C36 H36A 0.9800
C36 H36B 0.9800
C36 H36C 0.9800
C37 H37A 0.9800
C37 H37B 0.9800
C37 H37C 0.9800
C38 C39 1.455(11)
C38 H38A 0.9900
C38 H38B 0.9900
C39 C40 1.531(10)
C39 H39A 0.9900
C39 H39B 0.9900
C40 C41 1.505(11)
C40 H40A 0.9900
C40 H40B 0.9900
C41 C42 1.535(10)
C41 H41A 0.9900
C41 H41B 0.9900
C42 C43 1.485(11)
C42 H42A 0.9900
C42 H42B 0.9900
C43 C44 1.487(10)
C43 H43A 0.9900
C43 H43B 0.9900
C44 C45 1.546(10)
C44 H44A 0.9900
C44 H44B 0.9900
C45 H45A 0.9800
C45 H45B 0.9800
C45 H45C 0.9800
C36D H36D 0.9800
C36D H36E 0.9800
C36D H36F 0.9800
C37D H37D 0.9800
C37D H37E 0.9800
C37D H37F 0.9800
C38D C39D 1.496(11)
C38D H38C 0.9900
C38D H38D 0.9900
C39D C40D 1.545(11)
C39D H39C 0.9900
C39D H39D 0.9900
C40D C41D 1.526(11)
C40D H40C 0.9900
C40D H40D 0.9900
C41D C42D 1.537(11)
C41D H41C 0.9900
C41D H41D 0.9900
C42D C43D 1.475(12)
C42D H42C 0.9900
C42D H42D 0.9900
C43D C44D 1.517(11)
C43D H43C 0.9900
C43D H43D 0.9900
C44D C45D 1.561(10)
C44D H44C 0.9900
C44D H44D 0.9900
C45D H45D 0.9800
C45D H45E 0.9800
C45D H45F 0.9800
C46 H46A 0.9800
C46 H46B 0.9800
C46 H46C 0.9800
C47 H47A 0.9800
C47 H47B 0.9800
C47 H47C 0.9800
C48 H48A 0.9800
C48 H48B 0.9800
C48 H48C 0.9800
C49 H49A 0.9800
C49 H49B 0.9800
C49 H49C 0.9800
C50 H50A 0.9800
C50 H50B 0.9800
C50 H50C 0.9800
C51 H51A 0.9800
C51 H51B 0.9800
C51 H51C 0.9800
C52 H52A 0.9800
C52 H52B 0.9800
C52 H52C 0.9800
C53 H53A 0.9800
C53 H53B 0.9800
C53 H53C 0.9800
C54 C56D 1.496(8)
C54 C55 1.527(8)
C54 C55D 1.531(11)
C54 C57 1.541(7)
C54 C56 1.568(6)
C54 C57D 1.617(10)
C55 H55A 0.9800
C55 H55B 0.9800
C55 H55C 0.9800
C56 H56A 0.9800
C56 H56B 0.9800
C56 H56C 0.9800
C57 C58 1.455(10)
C57 H57A 0.9900
C57 H57B 0.9900
C58 C59 1.591(12)
C58 H58A 0.9900
C58 H58B 0.9900
C59 C60 1.453(12)
C59 H59A 0.9900
C59 H59B 0.9900
C60 C61 1.793(16)
C60 H60A 0.9900
C60 H60B 0.9900
C61 C62 0.77(3)
C61 H61A 0.9900
C61 H61B 0.9900
C62 C63 1.653(18)
C62 H62A 0.9900
C62 H62B 0.9900
C63 C64 1.489(11)
C63 H63A 0.9900
C63 H63B 0.9900
C64 H64A 0.9800
C64 H64B 0.9800
C64 H64C 0.9800
C55D H55D 0.9800
C55D H55E 0.9800
C55D H55F 0.9800
C56D H56D 0.9800
C56D H56E 0.9800
C56D H56F 0.9800
C57D C58D 1.276(14)
C57D H57C 0.9900
C57D H57D 0.9900
C58D C59D 1.538(15)
C58D H58C 0.9900
C58D H58D 0.9900
C59D C60D 1.420(17)
C59D H59C 0.9900
C59D H59D 0.9900
C60D C61D 1.824(19)
C60D H60C 0.9900
C60D H60D 0.9900
C61D C62D 0.77(3)
C61D H61C 0.9900
C61D H61D 0.9900
C62D C63D 1.66(2)
C62D H62C 0.9900
C62D H62D 0.9900
C63D C64D 1.529(14)
C63D H63C 0.9900
C63D H63D 0.9900
C64D H64D 0.9800
C64D H64E 0.9800
C64D H64F 0.9800
C65 C70 1.388(5)
C65 C66 1.396(5)
C66 C67 1.383(4)
C66 H66 0.9500
C67 C68 1.380(5)
C67 H67 0.9500
C68 C69 1.400(5)
C68 C71 1.531(5)
C69 C70 1.378(4)
C69 H69 0.9500
C70 H70 0.9500
C71 C72 1.523(5)
C71 C74 1.540(6)
C71 C73 1.563(6)
C72 H72A 0.9800
C72 H72B 0.9800
C72 H72C 0.9800
C73 H73A 0.9800
C73 H73B 0.9800
C73 H73C 0.9800
C74 C75 1.522(5)
C74 H74A 0.9900
C74 H74B 0.9900
C75 C76 1.530(6)
C75 H75A 0.9900
C75 H75B 0.9900
C76 C77 1.537(5)
C76 H76A 0.9900
C76 H76B 0.9900
C77 C78 1.446(6)
C77 H77A 0.9900
C77 H77B 0.9900
C78 C79 1.529(5)
C78 H78A 0.9900
C78 H78B 0.9900
C79 C80 1.514(5)
C79 H79A 0.9900
C79 H79B 0.9900
C80 C81 1.535(5)
C80 H80A 0.9900
C80 H80B 0.9900
C81 H81A 0.9800
C81 H81B 0.9800
C81 H81C 0.9800
C82 C83 1.367(5)
C82 C87 1.377(5)
C83 C84 1.376(5)
C83 H83A 0.9500
C84 C85 1.393(5)
C84 H84A 0.9500
C85 C86 1.373(5)
C85 C88 1.544(4)
C86 C87 1.398(5)
C86 H86A 0.9500
C87 H87A 0.9500
C88 C89 1.526(5)
C88 C91 1.534(5)
C88 C90 1.541(5)
C89 H89A 0.9800
C89 H89B 0.9800
C89 H89C 0.9800
C90 H90A 0.9800
C90 H90B 0.9800
C90 H90C 0.9800
C91 C92 1.528(4)
C91 H91A 0.9900
C91 H91B 0.9900
C92 C93 1.526(5)
C92 H92A 0.9900
C92 H92B 0.9900
C93 C94 1.534(5)
C93 H93A 0.9900
C93 H93B 0.9900
C94 C95 1.521(5)
C94 H94A 0.9900
C94 H94B 0.9900
C95 C96 1.534(5)
C95 H95A 0.9900
C95 H95B 0.9900
C96 C97 1.528(5)
C96 H96A 0.9900
C96 H96B 0.9900
C97 C98 1.520(6)
C97 H97A 0.9900
C97 H97B 0.9900
C98 H98A 0.9800
C98 H98B 0.9800
C98 H98C 0.9800
C99 C100 1.369(5)
C99 C104 1.390(5)
C100 C101 1.395(4)
C100 H10A 0.9500
C101 C102 1.365(5)
C101 H10B 0.9500
C102 C103 1.397(5)
C102 C105 1.528(4)
C103 C104 1.386(5)
C103 H10C 0.9500
C104 H10D 0.9500
C105 C107 1.530(5)
C105 C106 1.530(5)
C105 C108 1.533(5)
C106 H10E 0.9800
C106 H10F 0.9800
C106 H10G 0.9800
C107 H10H 0.9800
C107 H10I 0.9800
C107 H10J 0.9800
C108 H10K 0.9800
C108 H10L 0.9800
C108 H10M 0.9800
C109 C114 1.370(5)
C109 C110 1.376(5)
C110 C111 1.379(5)
C110 H11A 0.9500
C111 C112 1.391(5)
C111 H11B 0.9500
C112 C113 1.374(5)
C112 C115 1.528(5)
C113 C114 1.404(5)
C113 H11C 0.9500
C114 H11D 0.9500
C115 C117 1.535(5)
C115 C116 1.546(5)
C115 C118 1.548(5)
C116 H11E 0.9800
C116 H11F 0.9800
C116 H11G 0.9800
C117 H11H 0.9800
C117 H11I 0.9800
C117 H11J 0.9800
C118 C119 1.520(5)
C118 H11K 0.9900
C118 H11L 0.9900
C119 C121 1.517(5)
C119 H11M 0.9900
C119 H11N 0.9900
C120 C121 1.516(5)
C120 C122 1.516(6)
C120 H12A 0.9900
C120 H12B 0.9900
C121 H12C 0.9900
C121 H12D 0.9900
C122 C123 1.522(5)
C122 H12E 0.9900
C122 H12F 0.9900
C123 C124 1.516(6)
C123 H12G 0.9900
C123 H12H 0.9900
C124 C125 1.527(6)
C124 H12I 0.9900
C124 H12J 0.9900
C125 H12K 0.9800
C125 H12L 0.9800
C125 H12M 0.9800
C126 C127 1.378(5)
C126 C131 1.387(5)
C127 C128 1.398(4)
C127 H12N 0.9500
C128 C129 1.379(5)
C128 H12O 0.9500
C129 C130 1.391(5)
C129 C132 1.534(4)
C130 C131 1.381(5)
C130 H13A 0.9500
C131 H13B 0.9500
C132 C135 1.535(5)
C132 C133 1.535(5)
C132 C134 1.539(5)
C133 H13C 0.9800
C133 H13D 0.9800
C133 H13E 0.9800
C134 H13F 0.9800
C134 H13G 0.9800
C134 H13H 0.9800
C135 C136 1.525(5)
C135 H13I 0.9900
C135 H13R 0.9900
C136 C137 1.532(5)
C136 H13J 0.9900
C136 H13K 0.9900
C137 C138 1.515(6)
C137 H13L 0.9900
C137 H13M 0.9900
C138 C139 1.492(6)
C138 H13N 0.9900
C138 H13O 0.9900
C139 C140 1.546(6)
C139 H13P 0.9900
C139 H13Q 0.9900
C140 C141 1.501(6)
C140 H14A 0.9900
C140 H14B 0.9900
C141 C142 1.524(6)
C141 H14C 0.9900
C141 H14D 0.9900
C142 H14E 0.9800
C142 H14F 0.9800
C142 H14G 0.9800

loop_
_geom_torsion_atom_site_label_1
_geom_torsion_atom_site_label_2
_geom_torsion_atom_site_label_3
_geom_torsion_atom_site_label_4
_geom_torsion
C34 C1 C2 C3 0.6(6)
C35 C1 C2 C3 179.0(4)
C1 C2 C3 C32 -0.2(6)
C1 C2 C3 C4 -178.8(4)
C2 C3 C4 C5 -145.4(4)
C32 C3 C4 C5 35.9(5)
C2 C3 C4 C46 97.2(5)
C32 C3 C4 C46 -81.4(4)
C2 C3 C4 C47 -21.7(6)
C32 C3 C4 C47 159.7(4)
C46 C4 C5 C6 -94.5(5)
C3 C4 C5 C6 148.5(4)
C47 C4 C5 C6 25.2(6)
C46 C4 C5 C31 76.7(4)
C3 C4 C5 C31 -40.3(5)
C47 C4 C5 C31 -163.6(4)
C31 C5 C6 C7 -2.2(6)
C4 C5 C6 C7 169.1(4)
C5 C6 C7 C29 -2.8(6)
C5 C6 C7 C8 176.1(4)
C6 C7 C8 C9 142.5(4)
C29 C7 C8 C9 -38.5(5)
C6 C7 C8 C48 19.5(5)
C29 C7 C8 C48 -161.6(3)
C6 C7 C8 C49 -100.1(4)
C29 C7 C8 C49 78.9(4)
C7 C8 C9 C10 -142.4(3)
C48 C8 C9 C10 -18.9(5)
C49 C8 C9 C10 99.6(4)
C7 C8 C9 C28 41.0(5)
C48 C8 C9 C28 164.5(3)
C49 C8 C9 C28 -77.0(4)
C28 C9 C10 C11 2.8(6)
C8 C9 C10 C11 -173.8(4)
C9 C10 C11 C26 3.6(6)
C9 C10 C11 C12 -175.6(3)
C10 C11 C12 C13 -144.1(4)
C26 C11 C12 C13 36.6(5)
C10 C11 C12 C51 -19.4(5)
C26 C11 C12 C51 161.3(4)
C10 C11 C12 C50 98.9(4)
C26 C11 C12 C50 -80.4(4)
C11 C12 C13 C25 -37.4(5)
C51 C12 C13 C25 -161.5(4)
C50 C12 C13 C25 79.6(4)
C11 C12 C13 C14 147.4(4)
C51 C12 C13 C14 23.3(5)
C50 C12 C13 C14 -95.6(4)
C25 C13 C14 C15 -0.6(6)
C12 C13 C14 C15 174.7(4)
C13 C14 C15 C23 -3.4(6)
C13 C14 C15 C16 175.4(4)
C14 C15 C16 C17 142.4(4)
C23 C15 C16 C17 -38.8(5)
C14 C15 C16 C53 -99.6(4)
C23 C15 C16 C53 79.2(4)
C14 C15 C16 C52 18.2(5)
C23 C15 C16 C52 -162.9(3)
C53 C16 C17 C18 99.5(4)
C15 C16 C17 C18 -143.2(4)
C52 C16 C17 C18 -19.6(5)
C53 C16 C17 C22 -75.1(4)
C15 C16 C17 C22 42.2(5)
C52 C16 C17 C22 165.8(3)
C22 C17 C18 C19 4.4(6)
C16 C17 C18 C19 -170.2(4)
C17 C18 C19 C20 2.5(6)
C17 C18 C19 C54 -177.6(4)
C18 C19 C20 C21 -4.6(6)
C54 C19 C20 C21 175.5(4)
C19 C20 C21 C22 -0.5(6)
C19 C20 C21 C65 177.5(4)
C20 C21 C22 N4 -175.8(3)
C65 C21 C22 N4 6.4(6)
C20 C21 C22 C17 7.8(6)
C65 C21 C22 C17 -170.1(4)
C23 N4 C22 C21 155.5(4)
C23 N4 C22 C17 -27.9(5)
C18 C17 C22 C21 -9.6(6)
C16 C17 C22 C21 165.4(4)
C18 C17 C22 N4 173.7(3)
C16 C17 C22 N4 -11.2(5)
C14 C15 C23 N4 -176.8(3)
C16 C15 C23 N4 4.4(5)
C14 C15 C23 C24 2.6(6)
C16 C15 C23 C24 -176.2(4)
C22 N4 C23 C15 31.6(5)
C22 N4 C23 C24 -147.8(4)
C15 C23 C24 C25 2.1(6)
N4 C23 C24 C25 -178.6(3)
C15 C23 C24 C82 -169.0(4)
N4 C23 C24 C82 10.4(6)
C14 C13 C25 C24 5.5(6)
C12 C13 C25 C24 -170.0(3)
C14 C13 C25 N3 -176.5(3)
C12 C13 C25 N3 8.0(6)
C23 C24 C25 C13 -6.2(6)
C82 C24 C25 C13 165.0(4)
C23 C24 C25 N3 175.9(4)
C82 C24 C25 N3 -12.9(6)
C26 N3 C25 C13 26.7(5)
C26 N3 C25 C24 -155.3(4)
C10 C11 C26 C27 -4.4(6)
C12 C11 C26 C27 174.9(3)
C10 C11 C26 N3 174.2(3)
C12 C11 C26 N3 -6.5(5)
C25 N3 C26 C11 -27.4(5)
C25 N3 C26 C27 151.2(4)
C11 C26 C27 C28 -1.2(5)
N3 C26 C27 C28 -179.8(4)
C11 C26 C27 C99 174.3(4)
N3 C26 C27 C99 -4.2(5)
C10 C9 C28 C27 -8.7(5)
C8 C9 C28 C27 168.1(3)
C10 C9 C28 N2 172.5(3)
C8 C9 C28 N2 -10.7(5)
C26 C27 C28 C9 7.9(6)
C99 C27 C28 C9 -167.7(4)
C26 C27 C28 N2 -173.3(3)
C99 C27 C28 N2 11.1(6)
C29 N2 C28 C9 -26.4(5)
C29 N2 C28 C27 154.8(4)
C28 N2 C29 C7 28.7(5)
C28 N2 C29 C30 -149.1(4)
C6 C7 C29 N2 -174.7(3)
C8 C7 C29 N2 6.3(5)
C6 C7 C29 C30 3.1(6)
C8 C7 C29 C30 -175.9(3)
N2 C29 C30 C31 179.4(4)
C7 C29 C30 C31 1.6(6)
N2 C29 C30 C109 11.0(6)
C7 C29 C30 C109 -166.7(4)
C29 C30 C31 C5 -7.0(6)
C109 C30 C31 C5 161.6(4)
C29 C30 C31 N1 176.2(4)
C109 C30 C31 N1 -15.2(6)
C6 C5 C31 C30 7.2(6)
C4 C5 C31 C30 -164.7(4)
C6 C5 C31 N1 -175.9(4)
C4 C5 C31 N1 12.3(6)
C32 N1 C31 C30 -158.1(4)
C32 N1 C31 C5 24.9(6)
C31 N1 C32 C3 -29.3(6)
C31 N1 C32 C33 148.3(4)
C2 C3 C32 N1 177.8(4)
C4 C3 C32 N1 -3.5(6)
C2 C3 C32 C33 0.2(6)
C4 C3 C32 C33 178.9(4)
N1 C32 C33 C34 -178.3(4)
C3 C32 C33 C34 -0.7(6)
N1 C32 C33 C126 -3.0(6)
C3 C32 C33 C126 174.5(4)
C2 C1 C34 C33 -1.1(6)
C35 C1 C34 C33 -179.5(4)
C32 C33 C34 C1 1.2(6)
C126 C33 C34 C1 -174.3(4)
C34 C1 C35 C36 -53.6(6)
C2 C1 C35 C36 128.1(5)
C34 C1 C35 C36D -32.0(6)
C2 C1 C35 C36D 149.8(5)
C34 C1 C35 C37D -153.3(5)
C2 C1 C35 C37D 28.5(7)
C34 C1 C35 C37 -175.6(5)
C2 C1 C35 C37 6.1(7)
C34 C1 C35 C38D 86.1(6)
C2 C1 C35 C38D -92.2(5)
C34 C1 C35 C38 63.8(6)
C2 C1 C35 C38 -114.4(5)
C36 C35 C38 C39 179.3(8)
C36D C35 C38 C39 174.2(8)
C37D C35 C38 C39 -74.9(10)
C37 C35 C38 C39 -61.2(9)
C1 C35 C38 C39 61.4(8)
C38D C35 C38 C39 -19.6(13)
C35 C38 C39 C40 170.5(7)
C38 C39 C40 C41 -67.6(12)
C39 C40 C41 C42 -171.0(8)
C40 C41 C42 C43 175.0(8)
C41 C42 C43 C44 179.1(9)
C42 C43 C44 C45 -176.9(8)
C36 C35 C38D C39D -49.2(11)
C36D C35 C38D C39D -57.7(9)
C37D C35 C38D C39D 61.7(10)
C37 C35 C38D C39D 68.7(9)
C1 C35 C38D C39D -178.0(7)
C38 C35 C38D C39D -72.3(15)
C35 C38D C39D C40D 178.9(7)
C38D C39D C40D C41D 173.5(8)
C39D C40D C41D C42D -173.7(9)
C40D C41D C42D C43D 177.1(8)
C41D C42D C43D C44D -177.3(9)
C42D C43D C44D C45D -173.1(8)
C18 C19 C54 C56D -14.1(7)
C20 C19 C54 C56D 165.8(6)
C18 C19 C54 C55 131.3(5)
C20 C19 C54 C55 -48.8(6)
C18 C19 C54 C55D 113.3(7)
C20 C19 C54 C55D -66.8(7)
C18 C19 C54 C57 -108.2(5)
C20 C19 C54 C57 71.7(5)
C18 C19 C54 C56 14.7(6)
C20 C19 C54 C56 -165.4(4)
C18 C19 C54 C57D -136.4(6)
C20 C19 C54 C57D 43.5(7)
C56D C54 C57 C58 71.8(9)
C55 C54 C57 C58 -53.5(9)
C55D C54 C57 C58 -47.4(11)
C19 C54 C57 C58 -174.6(7)
C56 C54 C57 C58 63.4(9)
C57D C54 C57 C58 -74.8(14)
C54 C57 C58 C59 168.3(7)
C57 C58 C59 C60 -64.5(15)
C58 C59 C60 C61 -167.1(11)
C59 C60 C61 C62 -154(5)
C60 C61 C62 C63 -150(4)
C61 C62 C63 C64 122(7)
C56D C54 C57D C58D -67.5(14)
C55 C54 C57D C58D 168.0(13)
C55D C54 C57D C58D 170.1(13)
C57 C54 C57D C58D -32.0(12)
C19 C54 C57D C58D 57.5(13)
C56 C54 C57D C58D -86.1(14)
C54 C57D C58D C59D 167.2(14)
C57D C58D C59D C60D -24(3)
C58D C59D C60D C61D 151.3(19)
C59D C60D C61D C62D -153(8)
C60D C61D C62D C63D -116(7)
C61D C62D C63D C64D 173(7)
C22 C21 C65 C70 131.2(4)
C20 C21 C65 C70 -46.6(5)
C22 C21 C65 C66 -50.8(6)
C20 C21 C65 C66 131.3(4)
C70 C65 C66 C67 0.3(6)
C21 C65 C66 C67 -177.7(4)
C65 C66 C67 C68 0.9(7)
C66 C67 C68 C69 -1.7(6)
C66 C67 C68 C71 173.8(4)
C67 C68 C69 C70 1.5(7)
C71 C68 C69 C70 -174.2(4)
C68 C69 C70 C65 -0.4(7)
C66 C65 C70 C69 -0.5(6)
C21 C65 C70 C69 177.6(4)
C67 C68 C71 C72 2.9(7)
C69 C68 C71 C72 178.3(4)
C67 C68 C71 C74 125.0(4)
C69 C68 C71 C74 -59.6(5)
C67 C68 C71 C73 -113.9(5)
C69 C68 C71 C73 61.6(5)
C72 C71 C74 C75 -71.2(5)
C68 C71 C74 C75 165.9(3)
C73 C71 C74 C75 47.3(4)
C71 C74 C75 C76 167.4(4)
C74 C75 C76 C77 179.4(4)
C75 C76 C77 C78 177.8(4)
C76 C77 C78 C79 178.5(4)
C77 C78 C79 C80 71.1(6)
C78 C79 C80 C81 176.8(4)
C25 C24 C82 C83 -72.1(5)
C23 C24 C82 C83 98.9(5)
C25 C24 C82 C87 106.8(4)
C23 C24 C82 C87 -82.2(5)
C87 C82 C83 C84 -0.1(6)
C24 C82 C83 C84 178.9(3)
C82 C83 C84 C85 -1.6(6)
C83 C84 C85 C86 2.6(6)
C83 C84 C85 C88 -177.8(4)
C84 C85 C86 C87 -2.0(6)
C88 C85 C86 C87 178.4(3)
C83 C82 C87 C86 0.7(5)
C24 C82 C87 C86 -178.2(3)
C85 C86 C87 C82 0.3(6)
C86 C85 C88 C89 -5.7(5)
C84 C85 C88 C89 174.7(4)
C86 C85 C88 C91 115.4(4)
C84 C85 C88 C91 -64.2(5)
C86 C85 C88 C90 -125.1(4)
C84 C85 C88 C90 55.3(5)
C89 C88 C91 C92 -56.0(5)
C90 C88 C91 C92 64.3(4)
C85 C88 C91 C92 -177.8(4)
C88 C91 C92 C93 -176.6(4)
C91 C92 C93 C94 -172.4(4)
C92 C93 C94 C95 71.9(5)
C93 C94 C95 C96 176.0(3)
C94 C95 C96 C97 67.7(5)
C95 C96 C97 C98 70.0(5)
C28 C27 C99 C100 -115.9(4)
C26 C27 C99 C100 68.6(5)
C28 C27 C99 C104 63.1(5)
C26 C27 C99 C104 -112.4(4)
C104 C99 C100 C101 -0.4(6)
C27 C99 C100 C101 178.6(4)
C99 C100 C101 C102 -0.6(6)
C100 C101 C102 C103 1.4(6)
C100 C101 C102 C105 -176.9(4)
C101 C102 C103 C104 -1.3(6)
C105 C102 C103 C104 177.0(4)
C102 C103 C104 C99 0.4(6)
C100 C99 C104 C103 0.5(6)
C27 C99 C104 C103 -178.6(4)
C101 C102 C105 C107 -123.7(4)
C103 C102 C105 C107 58.1(5)
C101 C102 C105 C106 -3.1(5)
C103 C102 C105 C106 178.7(3)
C101 C102 C105 C108 116.7(4)
C103 C102 C105 C108 -61.5(5)
C31 C30 C109 C114 104.8(5)
C29 C30 C109 C114 -86.8(5)
C31 C30 C109 C110 -73.7(5)
C29 C30 C109 C110 94.6(5)
C114 C109 C110 C111 -0.5(6)
C30 C109 C110 C111 178.2(4)
C109 C110 C111 C112 -1.3(6)
C110 C111 C112 C113 2.0(6)
C110 C111 C112 C115 179.7(4)
C111 C112 C113 C114 -1.0(6)
C115 C112 C113 C114 -178.6(4)
C110 C109 C114 C113 1.5(6)
C30 C109 C114 C113 -177.0(4)
C112 C113 C114 C109 -0.8(6)
C113 C112 C115 C117 104.1(5)
C111 C112 C115 C117 -73.4(5)
C113 C112 C115 C116 -16.5(5)
C111 C112 C115 C116 166.0(4)
C113 C112 C115 C118 -138.5(4)
C111 C112 C115 C118 43.9(5)
C112 C115 C118 C119 57.1(4)
C117 C115 C118 C119 174.7(3)
C116 C115 C118 C119 -66.6(4)
C115 C118 C119 C121 -168.2(3)
C122 C120 C121 C119 -176.1(3)
C118 C119 C121 C120 173.9(3)
C121 C120 C122 C123 177.2(3)
C120 C122 C123 C124 -177.8(3)
C122 C123 C124 C125 -178.0(4)
C34 C33 C126 C127 -127.4(4)
C32 C33 C126 C127 57.3(5)
C34 C33 C126 C131 49.9(5)
C32 C33 C126 C131 -125.3(4)
C131 C126 C127 C128 -1.2(5)
C33 C126 C127 C128 176.1(3)
C126 C127 C128 C129 0.2(6)
C127 C128 C129 C130 0.8(6)
C127 C128 C129 C132 176.8(3)
C128 C129 C130 C131 -0.8(6)
C132 C129 C130 C131 -176.9(4)
C129 C130 C131 C126 -0.3(6)
C127 C126 C131 C130 1.3(6)
C33 C126 C131 C130 -176.2(4)
C128 C129 C132 C135 17.8(5)
C130 C129 C132 C135 -166.3(3)
C128 C129 C132 C133 -99.3(4)
C130 C129 C132 C133 76.5(4)
C128 C129 C132 C134 142.7(4)
C130 C129 C132 C134 -41.5(5)
C129 C132 C135 C136 70.6(4)
C133 C132 C135 C136 -172.4(3)
C134 C132 C135 C136 -54.8(4)
C132 C135 C136 C137 177.1(3)
C135 C136 C137 C138 -167.2(3)
C136 C137 C138 C139 -66.5(6)
C137 C138 C139 C140 175.5(4)
C138 C139 C140 C141 -177.2(4)
C139 C140 C141 C142 178.1(4)
